data_4069018
loop_
_publ_author_name
'Wassenaar, Jeroen'
'van Zutphen, Steven'
'Mora, Guilhem'
'Le Floch, Pascal'
'Siegler, Maxime A.'
'Spek, Anthony L.'
'Reek, Joost N. H.'

_publ_section_title
;
 INDOLPhosphole and INDOLPhos Palladium&#x2212;Allyl Complexes in
 Asymmetric Allylic Alkylations
;
_journal_issue 9
_journal_name_full Organometallics
_journal_page_first 2724
_journal_paper_doi 10.1021/om801204a
_journal_volume 28
_journal_year 2009
_chemical_absolute_configuration rmad
_chemical_formula_moiety 'C38 H32 N O2 P2 Pd, F6 P, 0.5 (C H2 Cl2)'
_chemical_formula_sum 'C38.5 H33 Cl F6 N O2 P3 Pd'
_chemical_formula_weight 890.42
_chemical_name_systematic
; 
 ? 
;
_space_group_IT_number 1
_symmetry_cell_setting triclinic
_symmetry_space_group_name_Hall 'P 1'
_symmetry_space_group_name_H-M 'P 1'
_atom_sites_solution_hydrogens difmap
_atom_sites_solution_primary direct
_atom_sites_solution_secondary difmap
_audit_creation_method SHELXL-97
_cell_angle_alpha 98.715(1)
_cell_angle_beta 92.600(1)
_cell_angle_gamma 90.599(2)
_cell_formula_units_Z 4
_cell_length_a 15.6617(4)
_cell_length_b 15.8329(4)
_cell_length_c 16.2065(5)
_cell_measurement_reflns_used 47978
_cell_measurement_temperature 110(2)
_cell_measurement_theta_max 27.50
_cell_measurement_theta_min 1.68
_cell_volume 3967.63(19)
_computing_cell_refinement 'PEAKREF (Schreurs, 2005)'
_computing_data_collection 'COLLECT (Nonius, 1999)'
_computing_data_reduction 'EVALCCD (Duisenberg et al., 2003)'
_computing_molecular_graphics 'PLATON (Spek, 2003)'
_computing_publication_material 'PLATON (Spek, 2003)'
_computing_structure_refinement 'SHELXL-97 (Sheldrick, 2008)'
_computing_structure_solution 'SHELXS-97 (Sheldrick, 2008)'
_diffrn_ambient_temperature 110(2)
_diffrn_measured_fraction_theta_full 1.000
_diffrn_measured_fraction_theta_max 1.000
_diffrn_measurement_device_type 'Nonius KappaCCD diffractometer'
_diffrn_measurement_method '\f and \w scans'
_diffrn_radiation_monochromator graphite
_diffrn_radiation_source 'rotating anode'
_diffrn_radiation_type MoK\a
_diffrn_radiation_wavelength 0.71073
_diffrn_reflns_av_R_equivalents 0.0344
_diffrn_reflns_av_sigmaI/netI 0.0432
_diffrn_reflns_limit_h_max 20
_diffrn_reflns_limit_h_min -20
_diffrn_reflns_limit_k_max 20
_diffrn_reflns_limit_k_min -20
_diffrn_reflns_limit_l_max 21
_diffrn_reflns_limit_l_min -21
_diffrn_reflns_number 90387
_diffrn_reflns_theta_full 27.50
_diffrn_reflns_theta_max 27.50
_diffrn_reflns_theta_min 1.68
_exptl_absorpt_coefficient_mu 0.718
_exptl_absorpt_correction_T_max 1.000
_exptl_absorpt_correction_T_min 0.866
_exptl_absorpt_correction_type analytical
_exptl_absorpt_process_details '(SADABS; Sheldrick, 2006)'
_exptl_crystal_colour colorless
_exptl_crystal_density_diffrn 1.491
_exptl_crystal_density_method 'not measured'
_exptl_crystal_description block
_exptl_crystal_F_000 1796
_exptl_crystal_size_max 0.19
_exptl_crystal_size_mid 0.19
_exptl_crystal_size_min 0.16
_platon_squeeze_details
;
;
_refine_diff_density_max 0.873
_refine_diff_density_min -0.676
_refine_diff_density_rms 0.071
_refine_ls_abs_structure_details 'Flack H D (1983), Acta Cryst. A39, 876-881'
_refine_ls_abs_structure_Flack -0.016(8)
_refine_ls_extinction_method none
_refine_ls_goodness_of_fit_ref 1.053
_refine_ls_hydrogen_treatment constr
_refine_ls_matrix_type full
_refine_ls_number_parameters 1989
_refine_ls_number_reflns 36340
_refine_ls_number_restraints 421
_refine_ls_restrained_S_all 1.060
_refine_ls_R_factor_all 0.0463
_refine_ls_R_factor_gt 0.0359
_refine_ls_shift/su_max 0.001
_refine_ls_shift/su_mean 0.000
_refine_ls_structure_factor_coef Fsqd
_refine_ls_weighting_details 'calc w=1/[\s^2^(Fo^2^)+(0.0419P)^2^+1.2169P] where P=(Fo^2^+2Fc^2^)/3'
_refine_ls_weighting_scheme calc
_refine_ls_wR_factor_gt 0.0770
_refine_ls_wR_factor_ref 0.0804
_reflns_number_gt 32022
_reflns_number_total 36340
_reflns_threshold_expression I>2\s(I)
_cod_data_source_file om801204a_si_001.cif
_cod_data_source_block 5
_cod_database_code 4069018

loop_
_symmetry_equiv_pos_as_xyz
'x, y, z'

loop_
_atom_site_label
_atom_site_type_symbol
_atom_site_fract_x
_atom_site_fract_y
_atom_site_fract_z
_atom_site_U_iso_or_equiv
_atom_site_adp_type
_atom_site_occupancy
_atom_site_symmetry_multiplicity
_atom_site_calc_flag
_atom_site_refinement_flags
_atom_site_disorder_assembly
_atom_site_disorder_group
Pd1 Pd 0.720144(15) 0.496303(15) 0.003558(14) 0.01971(5) Uani 1 1 d . . .
P1A P 0.64210(5) 0.53174(5) 0.11447(5) 0.01899(17) Uani 1 1 d . . .
P2A P 0.59418(6) 0.49618(5) -0.07358(5) 0.02109(17) Uani 1 1 d . . .
C1A C 0.8500(2) 0.4967(2) 0.0562(2) 0.0297(8) Uani 1 1 d . . .
H1A1 H 0.8297 0.5535 0.0652 0.036 Uiso 1 1 calc R . .
H1A2 H 0.8728 0.4716 0.1020 0.036 Uiso 1 1 calc R . .
C2A C 0.8466(3) 0.4504(3) -0.0234(3) 0.0443(11) Uani 1 1 d . . .
H2A H 0.8673 0.3938 -0.0306 0.053 Uiso 1 1 calc R . .
C3A C 0.8151(2) 0.4818(3) -0.0918(3) 0.0405(10) Uani 1 1 d . . .
H3A1 H 0.7939 0.5383 -0.0863 0.049 Uiso 1 1 calc R . .
H3A2 H 0.8142 0.4473 -0.1451 0.049 Uiso 1 1 calc R . .
C4A C 0.5215(2) 0.5527(2) -0.0034(2) 0.0202(7) Uani 1 1 d . . .
C5A C 0.4387(2) 0.5762(2) -0.0128(2) 0.0247(7) Uani 1 1 d . . .
C6A C 0.4136(2) 0.6149(2) 0.0692(2) 0.0238(7) Uani 1 1 d . . .
C7A C 0.3351(2) 0.6468(2) 0.0969(3) 0.0299(8) Uani 1 1 d . . .
H7A H 0.2874 0.6478 0.0588 0.036 Uiso 1 1 calc R . .
C8A C 0.3286(2) 0.6763(2) 0.1801(3) 0.0335(9) Uani 1 1 d . . .
H8A H 0.2755 0.6973 0.1999 0.040 Uiso 1 1 calc R . .
C9A C 0.3988(2) 0.6760(2) 0.2365(2) 0.0300(8) Uani 1 1 d . . .
H9A H 0.3926 0.6974 0.2939 0.036 Uiso 1 1 calc R . .
C10A C 0.4771(2) 0.6452(2) 0.2106(2) 0.0241(7) Uani 1 1 d . . .
H10A H 0.5249 0.6458 0.2489 0.029 Uiso 1 1 calc R . .
C11A C 0.4828(2) 0.61315(19) 0.1262(2) 0.0209(7) Uani 1 1 d . . .
C12A C 0.3853(2) 0.5658(3) -0.0914(2) 0.0342(9) Uani 1 1 d . . .
H12A H 0.3791 0.6214 -0.1105 0.051 Uiso 1 1 calc R . .
H12B H 0.3288 0.5432 -0.0816 0.051 Uiso 1 1 calc R . .
H12C H 0.4126 0.5260 -0.1341 0.051 Uiso 1 1 calc R . .
C13A C 0.7249(2) 0.5794(2) 0.25500(19) 0.0205(7) Uani 1 1 d . . .
C14A C 0.8091(2) 0.6123(2) 0.2587(2) 0.0268(8) Uani 1 1 d . . .
H14A H 0.8267 0.6468 0.2192 0.032 Uiso 1 1 calc R . .
C15A C 0.8646(2) 0.5938(3) 0.3197(2) 0.0338(9) Uani 1 1 d . . .
H15A H 0.9212 0.6166 0.3236 0.041 Uiso 1 1 calc R . .
C16A C 0.8395(2) 0.5407(2) 0.3780(2) 0.0297(8) Uani 1 1 d . . .
C17A C 0.8969(2) 0.5210(3) 0.4422(3) 0.0408(10) Uani 1 1 d . . .
H17A H 0.9534 0.5443 0.4470 0.049 Uiso 1 1 calc R . .
C18A C 0.8724(3) 0.4694(3) 0.4970(3) 0.0447(11) Uani 1 1 d . . .
H18A H 0.9112 0.4585 0.5408 0.054 Uiso 1 1 calc R . .
C19A C 0.7909(3) 0.4323(3) 0.4891(3) 0.0374(9) Uani 1 1 d . . .
H19A H 0.7753 0.3947 0.5266 0.045 Uiso 1 1 calc R . .
C20A C 0.7326(2) 0.4494(2) 0.4279(2) 0.0271(7) Uani 1 1 d . . .
H20A H 0.6775 0.4231 0.4229 0.033 Uiso 1 1 calc R . .
C21A C 0.7552(2) 0.5067(2) 0.3719(2) 0.0227(7) Uani 1 1 d . . .
C22A C 0.6951(2) 0.5301(2) 0.31054(19) 0.0198(6) Uani 1 1 d . . .
C23A C 0.6034(2) 0.5020(2) 0.3037(2) 0.0192(6) Uani 1 1 d . . .
C24A C 0.5676(2) 0.46270(19) 0.2283(2) 0.0215(7) Uani 1 1 d . . .
C25A C 0.4827(2) 0.4337(2) 0.2167(2) 0.0266(8) Uani 1 1 d . . .
H25A H 0.4613 0.4060 0.1636 0.032 Uiso 1 1 calc R . .
C26A C 0.4313(2) 0.4455(2) 0.2827(2) 0.0280(8) Uani 1 1 d . . .
H26A H 0.3739 0.4245 0.2758 0.034 Uiso 1 1 calc R . .
C27A C 0.4619(2) 0.4887(2) 0.3613(2) 0.0249(7) Uani 1 1 d . . .
C28A C 0.4077(2) 0.5039(2) 0.4296(2) 0.0310(8) Uani 1 1 d . . .
H28A H 0.3511 0.4808 0.4235 0.037 Uiso 1 1 calc R . .
C29A C 0.4350(2) 0.5511(3) 0.5042(2) 0.0358(9) Uani 1 1 d . . .
H29A H 0.3977 0.5606 0.5492 0.043 Uiso 1 1 calc R . .
C30A C 0.5187(2) 0.5854(2) 0.5136(2) 0.0284(8) Uani 1 1 d . . .
H30A H 0.5371 0.6204 0.5643 0.034 Uiso 1 1 calc R . .
C31A C 0.5737(2) 0.5689(2) 0.4502(2) 0.0220(7) Uani 1 1 d . . .
H31A H 0.6305 0.5912 0.4584 0.026 Uiso 1 1 calc R . .
C32A C 0.5481(2) 0.5195(2) 0.3727(2) 0.0212(7) Uani 1 1 d . . .
C33A C 0.5460(2) 0.3960(2) -0.1168(2) 0.0268(7) Uani 1 1 d . . .
H33A H 0.5264 0.3543 -0.0853 0.032 Uiso 1 1 calc R . .
C34A C 0.5417(2) 0.3882(2) -0.2005(2) 0.0327(8) Uani 1 1 d . . .
C35A C 0.5707(3) 0.4668(3) -0.2320(2) 0.0375(9) Uani 1 1 d . . .
C36A C 0.5925(3) 0.5332(2) -0.1717(2) 0.0334(9) Uani 1 1 d . . .
H36A H 0.6049 0.5900 -0.1804 0.040 Uiso 1 1 calc R . .
C37A C 0.5116(3) 0.3101(3) -0.2578(3) 0.0490(11) Uani 1 1 d . . .
H37A H 0.4894 0.2682 -0.2250 0.073 Uiso 1 1 calc R . .
H37B H 0.5594 0.2855 -0.2898 0.073 Uiso 1 1 calc R . .
H37C H 0.4662 0.3251 -0.2963 0.073 Uiso 1 1 calc R . .
C38A C 0.5749(4) 0.4697(3) -0.3246(3) 0.0672(16) Uani 1 1 d . . .
H38A H 0.5922 0.5273 -0.3332 0.101 Uiso 1 1 calc R . .
H38B H 0.5184 0.4553 -0.3521 0.101 Uiso 1 1 calc R . .
H38C H 0.6166 0.4284 -0.3486 0.101 Uiso 1 1 calc R . .
N1A N 0.55147(17) 0.57519(17) 0.08228(16) 0.0201(6) Uani 1 1 d . . .
O1A O 0.66813(14) 0.60367(13) 0.19266(13) 0.0212(5) Uani 1 1 d . . .
O2A O 0.61768(15) 0.45124(14) 0.15792(13) 0.0227(5) Uani 1 1 d . . .
P3A P 0.8561(4) 0.7561(3) 0.0163(3) 0.0322(3) Uani 0.717(6) 1 d PDU A 1
F1A F 0.8213(4) 0.7286(3) 0.0970(3) 0.0949(19) Uani 0.717(6) 1 d PDU A 1
F2A F 0.7836(5) 0.6977(5) -0.0376(5) 0.074(2) Uani 0.717(6) 1 d PDU A 1
F3A F 0.8913(5) 0.7854(4) -0.0643(3) 0.0915(18) Uani 0.717(6) 1 d PDU A 1
F4A F 0.9285(4) 0.8159(4) 0.0689(4) 0.0607(18) Uani 0.717(6) 1 d PDU A 1
F5A F 0.7924(3) 0.8339(3) 0.0248(5) 0.0695(19) Uani 0.717(6) 1 d PDU A 1
F6A F 0.9191(2) 0.6779(2) 0.0096(4) 0.0553(13) Uani 0.717(6) 1 d PDU A 1
P3' P 0.8562(9) 0.7593(8) 0.0138(8) 0.0322(3) Uani 0.283(6) 1 d PDU A 2
F1' F 0.8830(9) 0.7123(7) 0.0878(7) 0.067(3) Uani 0.283(6) 1 d PDU A 2
F2' F 0.7772(9) 0.6948(10) -0.0005(10) 0.047(3) Uani 0.283(6) 1 d PDU A 2
F3' F 0.8246(9) 0.8077(8) -0.0602(8) 0.073(3) Uani 0.283(6) 1 d PDU A 2
F4' F 0.9356(9) 0.8234(9) 0.0332(9) 0.044(3) Uani 0.283(6) 1 d PDU A 2
F5' F 0.8004(7) 0.8274(8) 0.0685(8) 0.048(3) Uani 0.283(6) 1 d PDU A 2
F6' F 0.9134(7) 0.6977(8) -0.0462(9) 0.071(3) Uani 0.283(6) 1 d PDU A 2
Pd2 Pd -0.000610(15) 0.000586(15) -0.002269(15) 0.02076(6) Uani 1 1 d . . .
P1B P 0.07926(5) -0.00748(5) 0.11370(5) 0.01735(16) Uani 1 1 d . . .
P2B P 0.12212(5) -0.03127(5) -0.07101(5) 0.02023(17) Uani 1 1 d . . .
C1B C -0.1291(2) 0.0260(3) 0.0414(3) 0.0329(9) Uani 1 1 d . . .
H1B1 H -0.1149 -0.0310 0.0472 0.039 Uiso 1 1 calc R . .
H1B2 H -0.1481 0.0638 0.0879 0.039 Uiso 1 1 calc R . .
C2B C -0.1222(3) 0.0539(3) -0.0344(3) 0.0464(11) Uani 1 1 d . . .
H2B H -0.1368 0.1111 -0.0388 0.056 Uiso 1 1 calc R . .
C3B C -0.0947(3) 0.0014(3) -0.1050(3) 0.0433(10) Uani 1 1 d . . .
H3B1 H -0.0798 -0.0561 -0.1019 0.052 Uiso 1 1 calc R . .
H3B2 H -0.0909 0.0233 -0.1562 0.052 Uiso 1 1 calc R . .
C4B C 0.1947(2) -0.0667(2) 0.00465(19) 0.0191(7) Uani 1 1 d . . .
C5B C 0.2782(2) -0.0894(2) 0.0032(2) 0.0196(7) Uani 1 1 d . . .
C6B C 0.3049(2) -0.10261(19) 0.0857(2) 0.0191(6) Uani 1 1 d . . .
C7B C 0.3847(2) -0.1223(2) 0.1210(2) 0.0248(7) Uani 1 1 d . . .
H7B H 0.4328 -0.1322 0.0874 0.030 Uiso 1 1 calc R . .
C8B C 0.3915(2) -0.1268(2) 0.2043(2) 0.0265(7) Uani 1 1 d . . .
H8B H 0.4453 -0.1387 0.2290 0.032 Uiso 1 1 calc R . .
C9B C 0.3206(2) -0.1143(2) 0.2546(2) 0.0247(7) Uani 1 1 d . . .
H9B H 0.3276 -0.1185 0.3124 0.030 Uiso 1 1 calc R . .
C10B C 0.2408(2) -0.0960(2) 0.2222(2) 0.0219(7) Uani 1 1 d . . .
H10B H 0.1924 -0.0894 0.2558 0.026 Uiso 1 1 calc R . .
C11B C 0.23515(19) -0.08765(19) 0.13717(19) 0.0174(6) Uani 1 1 d . . .
C12B C 0.3342(2) -0.0979(3) -0.0703(2) 0.0330(9) Uani 1 1 d . . .
H12D H 0.3008 -0.0861 -0.1198 0.050 Uiso 1 1 calc R . .
H12E H 0.3562 -0.1561 -0.0807 0.050 Uiso 1 1 calc R . .
H12F H 0.3822 -0.0569 -0.0584 0.050 Uiso 1 1 calc R . .
C13B C -0.0004(2) -0.0067(2) 0.24884(19) 0.0193(6) Uani 1 1 d . . .
C14B C -0.0846(2) -0.0382(2) 0.2479(2) 0.0232(7) Uani 1 1 d . . .
H14B H -0.1035 -0.0874 0.2102 0.028 Uiso 1 1 calc R . .
C15B C -0.1388(2) 0.0046(2) 0.3035(2) 0.0270(7) Uani 1 1 d . . .
H15B H -0.1951 -0.0172 0.3067 0.032 Uiso 1 1 calc R . .
C16B C -0.1123(2) 0.0795(2) 0.35521(19) 0.0257(7) Uani 1 1 d . . .
C17B C -0.1707(2) 0.1286(3) 0.4077(2) 0.0341(9) Uani 1 1 d . . .
H17B H -0.2279 0.1085 0.4088 0.041 Uiso 1 1 calc R . .
C18B C -0.1460(3) 0.2034(3) 0.4559(2) 0.0385(10) Uani 1 1 d . . .
H18B H -0.1854 0.2340 0.4914 0.046 Uiso 1 1 calc R . .
C19B C -0.0622(3) 0.2356(3) 0.4534(2) 0.0347(9) Uani 1 1 d . . .
H19B H -0.0464 0.2894 0.4850 0.042 Uiso 1 1 calc R . .
C20B C -0.0030(2) 0.1897(2) 0.4056(2) 0.0238(7) Uani 1 1 d . . .
H20B H 0.0539 0.2112 0.4059 0.029 Uiso 1 1 calc R . .
C21B C -0.0263(2) 0.1106(2) 0.35586(19) 0.0192(6) Uani 1 1 d . . .
C22B C 0.03249(19) 0.06213(19) 0.30274(18) 0.0175(6) Uani 1 1 d . . .
C23B C 0.1246(2) 0.08550(19) 0.30397(19) 0.0181(6) Uani 1 1 d . . .
C24B C 0.1621(2) 0.09665(19) 0.2309(2) 0.0188(6) Uani 1 1 d . . .
C25B C 0.2483(2) 0.1179(2) 0.2260(2) 0.0207(7) Uani 1 1 d . . .
H25B H 0.2706 0.1265 0.1743 0.025 Uiso 1 1 calc R . .
C26B C 0.2999(2) 0.1261(2) 0.2970(2) 0.0268(7) Uani 1 1 d . . .
H26B H 0.3585 0.1414 0.2948 0.032 Uiso 1 1 calc R . .
C27B C 0.2672(2) 0.1122(2) 0.3736(2) 0.0250(7) Uani 1 1 d . . .
C28B C 0.3214(2) 0.1178(3) 0.4478(2) 0.0352(9) Uani 1 1 d . . .
H28B H 0.3800 0.1334 0.4461 0.042 Uiso 1 1 calc R . .
C29B C 0.2906(3) 0.1011(3) 0.5203(2) 0.0414(10) Uani 1 1 d . . .
H29B H 0.3271 0.1053 0.5692 0.050 Uiso 1 1 calc R . .
C30B C 0.2041(3) 0.0773(3) 0.5229(2) 0.0403(10) Uani 1 1 d . . .
H30B H 0.1829 0.0650 0.5738 0.048 Uiso 1 1 calc R . .
C31B C 0.1503(2) 0.0717(2) 0.4545(2) 0.0282(8) Uani 1 1 d . . .
H31B H 0.0922 0.0551 0.4580 0.034 Uiso 1 1 calc R . .
C32B C 0.1794(2) 0.0900(2) 0.3779(2) 0.0210(7) Uani 1 1 d . . .
C33B C 0.1786(2) 0.0513(2) -0.1116(2) 0.0261(7) Uani 1 1 d . . .
H33B H 0.1982 0.1039 -0.0800 0.031 Uiso 1 1 calc R . .
C34B C 0.1887(2) 0.0279(2) -0.1922(2) 0.0307(8) Uani 1 1 d . . .
C35B C 0.1541(2) -0.0583(2) -0.2267(2) 0.0318(8) Uani 1 1 d . . .
C36B C 0.1206(2) -0.0994(2) -0.1678(2) 0.0293(8) Uani 1 1 d . . .
H36B H 0.0995 -0.1567 -0.1773 0.035 Uiso 1 1 calc R . .
C37B C 0.2368(4) 0.0799(4) -0.2452(3) 0.0617(14) Uani 1 1 d . . .
H37D H 0.1967 0.1026 -0.2841 0.093 Uiso 1 1 calc R . .
H37E H 0.2783 0.0437 -0.2768 0.093 Uiso 1 1 calc R . .
H37F H 0.2670 0.1273 -0.2093 0.093 Uiso 1 1 calc R . .
C38B C 0.1561(3) -0.0941(3) -0.3174(2) 0.0438(11) Uani 1 1 d . . .
H38D H 0.1292 -0.1511 -0.3272 0.066 Uiso 1 1 calc R . .
H38E H 0.2155 -0.0980 -0.3338 0.066 Uiso 1 1 calc R . .
H38F H 0.1248 -0.0565 -0.3505 0.066 Uiso 1 1 calc R . .
N1B N 0.16550(16) -0.06589(16) 0.08746(15) 0.0169(5) Uani 1 1 d . . .
O1B O 0.05373(13) -0.05283(13) 0.19145(13) 0.0189(5) Uani 1 1 d . . .
O2B O 0.11113(14) 0.08624(13) 0.15629(13) 0.0181(5) Uani 1 1 d . . .
P3B P 0.36291(7) 0.24716(7) -0.00450(7) 0.0352(2) Uani 1 1 d . . .
F1B F 0.3687(3) 0.2378(3) -0.10300(18) 0.0929(12) Uani 1 1 d . . .
F2B F 0.36054(19) 0.34847(17) 0.00027(18) 0.0595(7) Uani 1 1 d . . .
F3B F 0.35703(17) 0.25863(18) 0.09468(15) 0.0530(7) Uani 1 1 d . . .
F4B F 0.3646(2) 0.14710(17) -0.0081(2) 0.0757(9) Uani 1 1 d . . .
F5B F 0.26146(16) 0.24476(18) -0.0143(2) 0.0647(8) Uani 1 1 d . . .
F6B F 0.46382(16) 0.2508(2) 0.00591(18) 0.0630(8) Uani 1 1 d . . .
Pd3 Pd 0.102949(16) 0.593890(15) -0.035839(15) 0.02192(6) Uani 1 1 d . . .
P1C P 0.09077(5) 0.54262(5) 0.08375(5) 0.01870(16) Uani 1 1 d . B .
P2C P 0.09266(6) 0.45346(5) -0.09747(5) 0.02164(17) Uani 1 1 d . B .
C1C C 0.1227(6) 0.7303(7) 0.0031(5) 0.0267(17) Uani 0.718(8) 1 d PDU B 1
H1C1 H 0.0662 0.7119 0.0116 0.032 Uiso 0.718(8) 1 calc PR B 1
H1C2 H 0.1552 0.7636 0.0475 0.032 Uiso 0.718(8) 1 calc PR B 1
C2C C 0.1572(4) 0.7087(3) -0.0735(3) 0.0346(13) Uani 0.718(8) 1 d PDU B 1
H2C H 0.2138 0.7284 -0.0792 0.041 Uiso 0.718(8) 1 calc PR B 1
C3C C 0.1191(6) 0.6634(7) -0.1391(6) 0.0393(19) Uani 0.718(8) 1 d PDU B 1
H3C1 H 0.0625 0.6423 -0.1362 0.047 Uiso 0.718(8) 1 calc PR B 1
H3C2 H 0.1480 0.6515 -0.1897 0.047 Uiso 0.718(8) 1 calc PR B 1
C1E C 0.1068(18) 0.737(2) -0.0010(12) 0.033(3) Uani 0.282(8) 1 d PDU B 2
H1E1 H 0.1527 0.7082 0.0221 0.040 Uiso 0.282(8) 1 calc PR B 2
H1E2 H 0.0789 0.7818 0.0329 0.040 Uiso 0.282(8) 1 calc PR B 2
C2E C 0.0813(10) 0.7151(9) -0.0812(8) 0.038(2) Uani 0.282(8) 1 d PDU B 2
H2E H 0.0352 0.7502 -0.0939 0.045 Uiso 0.282(8) 1 calc PR B 2
C3E C 0.0977(17) 0.6624(19) -0.1480(16) 0.039(3) Uani 0.282(8) 1 d PDU B 2
H3E1 H 0.1424 0.6225 -0.1462 0.047 Uiso 0.282(8) 1 calc PR B 2
H3E2 H 0.0651 0.6637 -0.1986 0.047 Uiso 0.282(8) 1 calc PR B 2
C4C C 0.0559(2) 0.3970(2) -0.0175(2) 0.0199(7) Uani 1 1 d . . .
C5C C 0.0364(2) 0.3129(2) -0.0164(2) 0.0241(7) Uani 1 1 d . B .
C6C C 0.0132(2) 0.3052(2) 0.0670(2) 0.0211(7) Uani 1 1 d . . .
C7C C -0.0090(2) 0.2353(2) 0.1046(2) 0.0275(8) Uani 1 1 d . B .
H7C H -0.0115 0.1795 0.0733 0.033 Uiso 1 1 calc R . .
C8C C -0.0274(2) 0.2483(2) 0.1880(2) 0.0296(8) Uani 1 1 d . . .
H8C H -0.0421 0.2009 0.2145 0.035 Uiso 1 1 calc R B .
C9C C -0.0244(2) 0.3305(2) 0.2339(2) 0.0278(8) Uani 1 1 d . B .
H9C H -0.0382 0.3379 0.2910 0.033 Uiso 1 1 calc R . .
C10C C -0.0022(2) 0.4011(2) 0.1991(2) 0.0227(7) Uani 1 1 d . . .
H10C H -0.0010 0.4569 0.2305 0.027 Uiso 1 1 calc R B .
C11C C 0.01856(19) 0.3870(2) 0.1152(2) 0.0190(6) Uani 1 1 d . B .
C12C C 0.0385(3) 0.2412(2) -0.0889(2) 0.0331(9) Uani 1 1 d . . .
H12G H 0.0822 0.2539 -0.1268 0.050 Uiso 1 1 calc R B .
H12H H -0.0175 0.2354 -0.1190 0.050 Uiso 1 1 calc R . .
H12I H 0.0521 0.1877 -0.0680 0.050 Uiso 1 1 calc R . .
C13C C 0.0729(2) 0.6391(2) 0.22713(19) 0.0198(7) Uani 1 1 d . B .
C14C C 0.0368(2) 0.7207(2) 0.2362(2) 0.0237(7) Uani 1 1 d . . .
H14C H -0.0069 0.7340 0.1978 0.028 Uiso 1 1 calc R . .
C15C C 0.0658(2) 0.7803(2) 0.3012(2) 0.0255(7) Uani 1 1 d . . .
H15C H 0.0396 0.8345 0.3104 0.031 Uiso 1 1 calc R . .
C16C C 0.1343(2) 0.7624(2) 0.3551(2) 0.0226(7) Uani 1 1 d . . .
C17C C 0.1690(2) 0.8265(2) 0.4199(2) 0.0301(8) Uani 1 1 d . . .
H17C H 0.1432 0.8810 0.4290 0.036 Uiso 1 1 calc R . .
C18C C 0.2379(3) 0.8112(2) 0.4687(2) 0.0319(9) Uani 1 1 d . . .
H18C H 0.2595 0.8544 0.5119 0.038 Uiso 1 1 calc R . .
C19C C 0.2780(2) 0.7304(2) 0.4551(2) 0.0280(8) Uani 1 1 d . . .
H19C H 0.3278 0.7204 0.4877 0.034 Uiso 1 1 calc R . .
C20C C 0.2448(2) 0.6669(2) 0.39496(19) 0.0215(7) Uani 1 1 d . . .
H20C H 0.2710 0.6125 0.3877 0.026 Uiso 1 1 calc R . .
C21C C 0.1726(2) 0.6804(2) 0.34362(19) 0.0189(6) Uani 1 1 d . . .
C22C C 0.1363(2) 0.61495(19) 0.27971(19) 0.0173(6) Uani 1 1 d . . .
C23C C 0.16809(19) 0.5257(2) 0.2691(2) 0.0198(7) Uani 1 1 d . . .
C24C C 0.19209(19) 0.4879(2) 0.19114(19) 0.0178(6) Uani 1 1 d . B .
C25C C 0.2214(2) 0.4041(2) 0.1735(2) 0.0231(7) Uani 1 1 d . . .
H25C H 0.2390 0.3820 0.1192 0.028 Uiso 1 1 calc R . .
C26C C 0.2241(2) 0.3550(2) 0.2353(2) 0.0236(7) Uani 1 1 d . . .
H26C H 0.2442 0.2982 0.2242 0.028 Uiso 1 1 calc R . .
C27C C 0.1973(2) 0.3872(2) 0.3161(2) 0.0226(7) Uani 1 1 d . . .
C28C C 0.1981(2) 0.3361(2) 0.3800(2) 0.0290(8) Uani 1 1 d . . .
H28C H 0.2197 0.2798 0.3693 0.035 Uiso 1 1 calc R . .
C29C C 0.1689(2) 0.3651(2) 0.4565(2) 0.0324(8) Uani 1 1 d . . .
H29C H 0.1700 0.3295 0.4987 0.039 Uiso 1 1 calc R . .
C30C C 0.1369(2) 0.4487(2) 0.4726(2) 0.0283(8) Uani 1 1 d . . .
H30C H 0.1149 0.4686 0.5256 0.034 Uiso 1 1 calc R . .
C31C C 0.1369(2) 0.5011(2) 0.4137(2) 0.0226(7) Uani 1 1 d . . .
H31C H 0.1157 0.5573 0.4263 0.027 Uiso 1 1 calc R . .
C32C C 0.1679(2) 0.4734(2) 0.3338(2) 0.0198(7) Uani 1 1 d . . .
C33C C 0.1877(2) 0.4032(2) -0.1355(2) 0.0281(8) Uani 1 1 d . . .
H33C H 0.2393 0.3998 -0.1031 0.034 Uiso 1 1 calc R B .
C34C C 0.1754(3) 0.3713(2) -0.2160(2) 0.0316(8) Uani 1 1 d . B .
C35C C 0.0865(3) 0.3808(2) -0.2495(2) 0.0323(8) Uani 1 1 d . . .
C36C C 0.0340(2) 0.4193(2) -0.1943(2) 0.0289(8) Uani 1 1 d . B .
H36C H -0.0253 0.4275 -0.2046 0.035 Uiso 1 1 calc R . .
C37C C 0.2418(3) 0.3272(3) -0.2689(3) 0.0530(13) Uani 1 1 d . . .
H37G H 0.2920 0.3173 -0.2335 0.080 Uiso 1 1 calc R B .
H37H H 0.2583 0.3629 -0.3101 0.080 Uiso 1 1 calc R . .
H37I H 0.2187 0.2723 -0.2978 0.080 Uiso 1 1 calc R . .
C38C C 0.0594(3) 0.3481(3) -0.3391(2) 0.0501(12) Uani 1 1 d . B .
H38G H 0.0726 0.2873 -0.3520 0.075 Uiso 1 1 calc R . .
H38H H 0.0901 0.3801 -0.3761 0.075 Uiso 1 1 calc R . .
H38I H -0.0023 0.3556 -0.3476 0.075 Uiso 1 1 calc R . .
N1C N 0.04555(16) 0.44506(17) 0.06279(16) 0.0186(5) Uani 1 1 d . B .
O1C O 0.03605(14) 0.57830(14) 0.16263(13) 0.0204(5) Uani 1 1 d . . .
O2C O 0.18435(14) 0.53391(14) 0.12438(13) 0.0204(5) Uani 1 1 d . . .
P3C P 0.40808(7) 0.78527(8) 0.70620(6) 0.0418(3) Uani 1 1 d . . .
F1C F 0.4311(2) 0.7244(2) 0.7726(2) 0.0807(10) Uani 1 1 d . . .
F2C F 0.31093(16) 0.78667(17) 0.73237(16) 0.0530(7) Uani 1 1 d . . .
F3C F 0.3840(2) 0.8445(2) 0.63666(18) 0.0707(8) Uani 1 1 d . . .
F4C F 0.50467(17) 0.7829(2) 0.67839(17) 0.0719(9) Uani 1 1 d . . .
F5C F 0.4319(2) 0.8644(2) 0.77241(17) 0.0781(10) Uani 1 1 d . . .
F6C F 0.38594(19) 0.7047(2) 0.63705(18) 0.0704(9) Uani 1 1 d . . .
Pd4 Pd 0.600845(15) -0.109615(15) -0.016051(15) 0.02090(6) Uani 1 1 d . . .
P1D P 0.61994(5) -0.01374(5) 0.09899(5) 0.01817(17) Uani 1 1 d . . .
P2D P 0.61926(6) 0.00194(6) -0.08885(5) 0.02261(18) Uani 1 1 d . . .
C1D C 0.5886(3) -0.2323(2) 0.0295(3) 0.0331(9) Uani 1 1 d . . .
H1D1 H 0.6457 -0.2119 0.0423 0.040 Uiso 1 1 calc R . .
H1D2 H 0.5548 -0.2474 0.0724 0.040 Uiso 1 1 calc R . .
C2D C 0.5543(3) -0.2401(2) -0.0531(3) 0.0380(10) Uani 1 1 d . . .
H2D H 0.4972 -0.2606 -0.0654 0.046 Uiso 1 1 calc R . .
C3D C 0.6021(3) -0.2185(2) -0.1164(3) 0.0389(9) Uani 1 1 d . . .
H3D1 H 0.6592 -0.1980 -0.1046 0.047 Uiso 1 1 calc R . .
H3D2 H 0.5779 -0.2241 -0.1718 0.047 Uiso 1 1 calc R . .
C4D C 0.6627(2) 0.0870(2) -0.01214(19) 0.0181(7) Uani 1 1 d . . .
C5D C 0.6890(2) 0.1691(2) -0.0172(2) 0.0243(7) Uani 1 1 d . . .
C6D C 0.7134(2) 0.2087(2) 0.0669(2) 0.0220(7) Uani 1 1 d . . .
C7D C 0.7428(2) 0.2908(2) 0.0998(2) 0.0276(8) Uani 1 1 d . . .
H7D H 0.7506 0.3323 0.0640 0.033 Uiso 1 1 calc R . .
C8D C 0.7604(2) 0.3110(2) 0.1836(2) 0.0319(8) Uani 1 1 d . . .
H8D H 0.7794 0.3673 0.2062 0.038 Uiso 1 1 calc R . .
C9D C 0.7510(2) 0.2501(2) 0.2368(2) 0.0270(7) Uani 1 1 d . . .
H9D H 0.7650 0.2654 0.2948 0.032 Uiso 1 1 calc R . .
C10D C 0.7214(2) 0.1677(2) 0.2065(2) 0.0229(7) Uani 1 1 d . . .
H10D H 0.7152 0.1263 0.2426 0.027 Uiso 1 1 calc R . .
C11D C 0.7016(2) 0.14836(19) 0.1218(2) 0.0187(6) Uani 1 1 d . . .
C12D C 0.6935(3) 0.2092(3) -0.0934(2) 0.0360(9) Uani 1 1 d . . .
H12J H 0.6704 0.1694 -0.1416 0.054 Uiso 1 1 calc R . .
H12K H 0.7532 0.2234 -0.1020 0.054 Uiso 1 1 calc R . .
H12L H 0.6599 0.2615 -0.0871 0.054 Uiso 1 1 calc R . .
C13D C 0.6483(2) -0.0700(2) 0.23911(19) 0.0176(6) Uani 1 1 d . . .
C14D C 0.6824(2) -0.1511(2) 0.2420(2) 0.0234(7) Uani 1 1 d . . .
H14D H 0.7223 -0.1744 0.2027 0.028 Uiso 1 1 calc R . .
C15D C 0.6570(2) -0.1957(2) 0.3024(2) 0.0256(7) Uani 1 1 d . . .
H15D H 0.6813 -0.2497 0.3066 0.031 Uiso 1 1 calc R . .
C16D C 0.5951(2) -0.1630(2) 0.3590(2) 0.0232(7) Uani 1 1 d . . .
C17D C 0.5651(2) -0.2100(2) 0.4195(2) 0.0311(8) Uani 1 1 d . . .
H17D H 0.5889 -0.2642 0.4240 0.037 Uiso 1 1 calc R . .
C18D C 0.5033(2) -0.1799(2) 0.4715(2) 0.0333(8) Uani 1 1 d . . .
H18D H 0.4856 -0.2122 0.5127 0.040 Uiso 1 1 calc R . .
C19D C 0.4655(2) -0.1017(2) 0.4650(2) 0.0278(8) Uani 1 1 d . . .
H19D H 0.4212 -0.0816 0.5007 0.033 Uiso 1 1 calc R . .
C20D C 0.4925(2) -0.0537(2) 0.4066(2) 0.0215(7) Uani 1 1 d . . .
H20D H 0.4655 -0.0012 0.4017 0.026 Uiso 1 1 calc R . .
C21D C 0.5595(2) -0.0811(2) 0.35386(19) 0.0199(6) Uani 1 1 d . . .
C22D C 0.5907(2) -0.0319(2) 0.29335(19) 0.0192(6) Uani 1 1 d . . .
C23D C 0.56052(19) 0.05637(19) 0.2875(2) 0.0179(6) Uani 1 1 d . . .
C24D C 0.53235(19) 0.0762(2) 0.2117(2) 0.0189(6) Uani 1 1 d . . .
C25D C 0.5025(2) 0.1569(2) 0.1999(2) 0.0251(7) Uani 1 1 d . . .
H25D H 0.4817 0.1670 0.1463 0.030 Uiso 1 1 calc R . .
C26D C 0.5039(2) 0.2205(2) 0.2665(2) 0.0297(8) Uani 1 1 d . . .
H26D H 0.4827 0.2751 0.2595 0.036 Uiso 1 1 calc R . .
C27D C 0.5366(2) 0.2065(2) 0.3465(2) 0.0250(7) Uani 1 1 d . . .
C28D C 0.5409(2) 0.2737(2) 0.4149(3) 0.0332(9) Uani 1 1 d . . .
H28D H 0.5191 0.3280 0.4079 0.040 Uiso 1 1 calc R . .
C29D C 0.5759(3) 0.2618(2) 0.4905(3) 0.0386(10) Uani 1 1 d . . .
H29D H 0.5797 0.3078 0.5357 0.046 Uiso 1 1 calc R . .
C30D C 0.6066(2) 0.1800(2) 0.5014(2) 0.0299(8) Uani 1 1 d . . .
H30D H 0.6308 0.1713 0.5543 0.036 Uiso 1 1 calc R . .
C31D C 0.6019(2) 0.1140(2) 0.4373(2) 0.0235(7) Uani 1 1 d . . .
H31D H 0.6235 0.0600 0.4459 0.028 Uiso 1 1 calc R . .
C32D C 0.5657(2) 0.1238(2) 0.3583(2) 0.0205(7) Uani 1 1 d . . .
C33D C 0.5311(2) 0.0420(2) -0.1443(2) 0.0297(8) Uani 1 1 d . . .
H33D H 0.4811 0.0659 -0.1199 0.036 Uiso 1 1 calc R . .
C34D C 0.5466(3) 0.0332(3) -0.2249(2) 0.0351(9) Uani 1 1 d . . .
C35D C 0.6314(3) -0.0007(3) -0.2461(2) 0.0391(10) Uani 1 1 d . . .
C36D C 0.6806(2) -0.0160(3) -0.1804(2) 0.0338(9) Uani 1 1 d . . .
H36D H 0.7384 -0.0335 -0.1820 0.041 Uiso 1 1 calc R . .
C37D C 0.4843(3) 0.0567(3) -0.2931(3) 0.0553(13) Uani 1 1 d . . .
H37J H 0.4358 0.0871 -0.2672 0.083 Uiso 1 1 calc R . .
H37K H 0.4636 0.0045 -0.3292 0.083 Uiso 1 1 calc R . .
H37L H 0.5137 0.0935 -0.3266 0.083 Uiso 1 1 calc R . .
C38D C 0.6594(4) -0.0200(4) -0.3350(3) 0.0682(16) Uani 1 1 d . . .
H38J H 0.7167 -0.0443 -0.3352 0.102 Uiso 1 1 calc R . .
H38K H 0.6605 0.0329 -0.3596 0.102 Uiso 1 1 calc R . .
H38L H 0.6191 -0.0611 -0.3679 0.102 Uiso 1 1 calc R . .
N1D N 0.66913(17) 0.07255(17) 0.07271(16) 0.0189(6) Uani 1 1 d . . .
O1D O 0.68138(13) -0.02436(14) 0.17898(13) 0.0188(5) Uani 1 1 d . . .
O2D O 0.53193(13) 0.01412(14) 0.14044(13) 0.0201(5) Uani 1 1 d . . .
P3D P 0.79390(7) 0.29326(7) 0.70642(6) 0.0313(2) Uani 1 1 d . . .
F1D F 0.85511(16) 0.28595(17) 0.78621(15) 0.0509(6) Uani 1 1 d . . .
F2D F 0.86796(19) 0.25993(19) 0.64608(17) 0.0637(8) Uani 1 1 d . . .
F3D F 0.73312(17) 0.30157(18) 0.62665(14) 0.0505(7) Uani 1 1 d . . .
F4D F 0.72040(14) 0.32768(15) 0.76652(13) 0.0380(5) Uani 1 1 d . . .
F5D F 0.82796(16) 0.38904(15) 0.70776(14) 0.0441(6) Uani 1 1 d . . .
F6D F 0.7599(2) 0.19761(16) 0.70442(17) 0.0593(7) Uani 1 1 d . . .
C1S C 0.2029(3) 0.6293(3) 0.6227(3) 0.0523(12) Uani 1 1 d . . .
H1S1 H 0.2313 0.6833 0.6496 0.063 Uiso 1 1 calc R . .
H1S2 H 0.2243 0.6150 0.5658 0.063 Uiso 1 1 calc R . .
Cl1S Cl 0.09214(9) 0.64436(9) 0.61524(9) 0.0648(3) Uani 1 1 d . . .
Cl2S Cl 0.22989(9) 0.54736(9) 0.68090(8) 0.0629(3) Uani 1 1 d . . .
C2S C 0.9387(6) 0.0867(5) 0.6207(5) 0.121(3) Uani 1 1 d D . .
H2S1 H 0.9501 0.1312 0.5856 0.145 Uiso 1 1 calc R . .
H2S2 H 0.8798 0.0944 0.6398 0.145 Uiso 1 1 calc R . .
Cl3S Cl 1.00826(14) 0.10177(13) 0.70589(12) 0.0996(6) Uani 1 1 d D . .
Cl4S Cl 0.94507(18) -0.01329(17) 0.55989(16) 0.1349(9) Uani 1 1 d D . .

loop_
_atom_site_aniso_label
_atom_site_aniso_U_11
_atom_site_aniso_U_22
_atom_site_aniso_U_33
_atom_site_aniso_U_23
_atom_site_aniso_U_13
_atom_site_aniso_U_12
Pd1 0.02029(13) 0.01746(12) 0.02055(13) -0.00005(9) 0.00187(10) 0.00135(10)
P1A 0.0223(4) 0.0157(4) 0.0186(4) 0.0013(3) 0.0010(3) 0.0029(3)
P2A 0.0247(4) 0.0190(4) 0.0191(4) 0.0013(3) 0.0012(3) 0.0010(3)
C1A 0.0154(16) 0.032(2) 0.040(2) 0.0014(16) -0.0021(15) 0.0051(14)
C2A 0.028(2) 0.045(3) 0.057(3) -0.004(2) 0.0087(19) 0.0043(18)
C3A 0.031(2) 0.052(3) 0.036(2) -0.0037(19) 0.0136(18) 0.0044(19)
C4A 0.0221(17) 0.0172(16) 0.0205(17) 0.0018(13) -0.0026(13) -0.0002(13)
C5A 0.0220(18) 0.0198(17) 0.0323(19) 0.0047(14) 0.0011(14) -0.0034(14)
C6A 0.0196(17) 0.0166(16) 0.0353(19) 0.0029(14) 0.0051(14) -0.0038(13)
C7A 0.0172(17) 0.0218(18) 0.051(2) 0.0066(16) 0.0039(15) -0.0031(14)
C8A 0.0250(19) 0.0204(18) 0.054(2) -0.0008(17) 0.0173(17) -0.0015(15)
C9A 0.036(2) 0.0204(18) 0.035(2) 0.0063(15) 0.0139(16) 0.0008(15)
C10A 0.0298(18) 0.0152(16) 0.0281(18) 0.0043(13) 0.0075(14) 0.0035(14)
C11A 0.0219(16) 0.0104(15) 0.0318(18) 0.0047(13) 0.0101(14) 0.0031(12)
C12A 0.0256(19) 0.036(2) 0.038(2) -0.0017(17) -0.0033(16) -0.0001(16)
C13A 0.0243(17) 0.0183(16) 0.0178(15) 0.0004(12) -0.0033(13) 0.0000(13)
C14A 0.0320(19) 0.0261(18) 0.0230(17) 0.0050(14) 0.0054(15) -0.0079(15)
C15A 0.0217(18) 0.041(2) 0.038(2) 0.0057(17) 0.0037(16) -0.0026(16)
C16A 0.0250(18) 0.034(2) 0.0303(19) 0.0053(16) 0.0016(15) 0.0025(15)
C17A 0.022(2) 0.053(3) 0.047(2) 0.010(2) -0.0105(17) 0.0036(18)
C18A 0.038(2) 0.056(3) 0.041(2) 0.014(2) -0.0093(19) 0.012(2)
C19A 0.039(2) 0.038(2) 0.037(2) 0.0151(18) -0.0037(17) 0.0090(19)
C20A 0.0329(19) 0.0203(17) 0.0296(18) 0.0093(14) -0.0021(15) 0.0037(15)
C21A 0.0241(17) 0.0193(16) 0.0233(17) -0.0007(13) -0.0010(13) 0.0042(13)
C22A 0.0229(16) 0.0155(15) 0.0208(16) 0.0015(12) 0.0032(13) -0.0016(13)
C23A 0.0207(16) 0.0156(15) 0.0236(16) 0.0096(13) 0.0024(13) 0.0019(12)
C24A 0.0272(17) 0.0114(15) 0.0264(17) 0.0052(13) 0.0013(14) 0.0000(13)
C25A 0.0324(19) 0.0162(16) 0.0310(19) 0.0060(14) -0.0073(15) -0.0033(14)
C26A 0.0207(17) 0.0180(17) 0.048(2) 0.0164(16) -0.0030(15) -0.0027(13)
C27A 0.0222(17) 0.0187(16) 0.0358(19) 0.0108(14) 0.0014(14) 0.0073(13)
C28A 0.0213(17) 0.032(2) 0.045(2) 0.0196(17) 0.0097(16) 0.0064(15)
C29A 0.033(2) 0.042(2) 0.039(2) 0.0191(19) 0.0159(17) 0.0166(18)
C30A 0.039(2) 0.0241(18) 0.0237(17) 0.0083(14) 0.0028(15) 0.0099(15)
C31A 0.0257(17) 0.0165(16) 0.0250(17) 0.0069(13) -0.0021(13) 0.0053(13)
C32A 0.0207(16) 0.0156(15) 0.0300(18) 0.0118(13) 0.0025(13) 0.0054(13)
C33A 0.0237(18) 0.0222(18) 0.0335(19) 0.0009(15) 0.0019(15) -0.0008(14)
C34A 0.030(2) 0.029(2) 0.035(2) -0.0057(16) -0.0057(16) 0.0057(16)
C35A 0.046(2) 0.043(2) 0.0212(18) 0.0023(17) -0.0075(16) 0.0111(19)
C36A 0.048(2) 0.0259(19) 0.0277(19) 0.0071(16) 0.0001(17) 0.0059(17)
C37A 0.043(2) 0.047(3) 0.048(3) -0.018(2) -0.006(2) -0.006(2)
C38A 0.119(5) 0.058(3) 0.024(2) 0.007(2) -0.008(3) 0.007(3)
N1A 0.0235(14) 0.0193(14) 0.0183(13) 0.0046(11) 0.0025(11) 0.0035(11)
O1A 0.0288(12) 0.0151(11) 0.0194(11) 0.0014(9) 0.0012(9) 0.0002(9)
O2A 0.0315(13) 0.0147(11) 0.0217(12) 0.0029(9) -0.0012(10) 0.0011(9)
P3A 0.0249(5) 0.0226(6) 0.0489(7) 0.0060(5) -0.0021(5) 0.0005(4)
F1A 0.104(4) 0.093(4) 0.105(4) 0.050(3) 0.067(3) 0.030(3)
F2A 0.057(3) 0.041(3) 0.115(5) -0.005(4) -0.037(4) -0.004(2)
F3A 0.132(5) 0.088(4) 0.062(3) 0.032(3) 0.013(3) -0.002(3)
F4A 0.041(3) 0.053(3) 0.075(4) -0.026(3) -0.021(3) 0.009(2)
F5A 0.035(2) 0.027(2) 0.143(5) 0.010(3) -0.027(3) 0.0033(17)
F6A 0.0278(18) 0.0272(19) 0.113(4) 0.015(2) 0.014(2) 0.0055(14)
P3' 0.0249(5) 0.0226(6) 0.0489(7) 0.0060(5) -0.0021(5) 0.0005(4)
F1' 0.075(6) 0.055(5) 0.075(6) 0.033(5) -0.036(5) -0.019(5)
F2' 0.022(4) 0.022(5) 0.091(8) -0.012(6) 0.001(6) -0.003(4)
F3' 0.080(7) 0.068(6) 0.074(6) 0.035(5) -0.025(6) -0.010(5)
F4' 0.026(5) 0.024(5) 0.080(8) 0.002(6) 0.003(6) -0.006(4)
F5' 0.026(5) 0.043(6) 0.066(6) -0.026(5) 0.030(5) -0.012(4)
F6' 0.041(5) 0.067(6) 0.092(7) -0.035(6) 0.013(5) 0.006(5)
Pd2 0.01925(12) 0.01999(13) 0.02324(13) 0.00473(10) -0.00216(10) 0.00192(10)
P1B 0.0184(4) 0.0157(4) 0.0181(4) 0.0023(3) 0.0025(3) 0.0020(3)
P2B 0.0249(4) 0.0197(4) 0.0159(4) 0.0024(3) -0.0005(3) 0.0017(3)
C1B 0.0179(17) 0.032(2) 0.051(2) 0.0125(18) 0.0011(16) 0.0081(15)
C2B 0.025(2) 0.046(3) 0.068(3) 0.012(2) -0.013(2) 0.0047(18)
C3B 0.035(2) 0.052(3) 0.043(2) 0.012(2) -0.0215(18) 0.0077(19)
C4B 0.0238(17) 0.0176(16) 0.0158(16) 0.0007(12) 0.0059(13) -0.0011(13)
C5B 0.0204(17) 0.0177(16) 0.0201(16) 0.0005(13) 0.0013(13) -0.0023(13)
C6B 0.0173(15) 0.0136(15) 0.0259(16) 0.0020(12) 0.0019(13) -0.0043(12)
C7B 0.0203(17) 0.0214(17) 0.0329(19) 0.0044(14) 0.0041(14) -0.0014(13)
C8B 0.0202(17) 0.0233(18) 0.0347(19) 0.0039(15) -0.0101(14) -0.0019(14)
C9B 0.0358(19) 0.0178(16) 0.0196(16) 0.0018(13) -0.0050(14) 0.0004(14)
C10B 0.0263(17) 0.0179(16) 0.0209(16) 0.0007(13) 0.0003(13) 0.0037(13)
C11B 0.0187(15) 0.0142(15) 0.0190(15) 0.0023(12) -0.0003(12) 0.0023(12)
C12B 0.028(2) 0.040(2) 0.032(2) 0.0070(17) 0.0081(16) 0.0067(17)
C13B 0.0230(16) 0.0180(16) 0.0181(15) 0.0042(12) 0.0063(12) 0.0054(13)
C14B 0.0216(17) 0.0249(17) 0.0227(17) 0.0028(14) -0.0005(13) -0.0053(14)
C15B 0.0167(16) 0.037(2) 0.0268(18) 0.0050(15) -0.0001(13) -0.0054(14)
C16B 0.0258(17) 0.040(2) 0.0113(15) 0.0034(14) 0.0034(13) 0.0050(15)
C17B 0.0196(17) 0.059(3) 0.0250(18) 0.0088(18) 0.0074(14) 0.0077(17)
C18B 0.037(2) 0.051(3) 0.0258(19) -0.0020(17) 0.0104(16) 0.0202(19)
C19B 0.044(2) 0.036(2) 0.0226(18) -0.0018(16) 0.0014(16) 0.0133(18)
C20B 0.0270(18) 0.0256(18) 0.0176(16) -0.0009(13) 0.0017(13) 0.0057(14)
C21B 0.0189(16) 0.0239(17) 0.0161(15) 0.0062(13) 0.0036(12) 0.0024(13)
C22B 0.0190(15) 0.0182(15) 0.0168(15) 0.0071(12) 0.0019(12) -0.0004(12)
C23B 0.0230(16) 0.0105(14) 0.0207(16) 0.0014(12) 0.0046(13) 0.0009(12)
C24B 0.0237(17) 0.0117(15) 0.0206(16) 0.0020(12) -0.0003(13) 0.0000(12)
C25B 0.0202(16) 0.0153(15) 0.0276(17) 0.0048(13) 0.0076(13) 0.0000(13)
C26B 0.0194(17) 0.0194(17) 0.041(2) 0.0027(15) 0.0035(15) -0.0026(13)
C27B 0.0203(16) 0.0156(16) 0.037(2) -0.0007(14) 0.0005(14) 0.0032(13)
C28B 0.0253(19) 0.035(2) 0.043(2) 0.0008(17) -0.0075(16) -0.0004(16)
C29B 0.043(2) 0.049(3) 0.031(2) 0.0084(18) -0.0149(18) -0.002(2)
C30B 0.046(3) 0.047(3) 0.030(2) 0.0137(18) -0.0010(18) -0.001(2)
C31B 0.0332(19) 0.0269(19) 0.0251(18) 0.0057(14) -0.0002(15) 0.0016(15)
C32B 0.0231(17) 0.0141(15) 0.0250(17) 0.0001(13) 0.0008(13) 0.0026(13)
C33B 0.0286(18) 0.0243(18) 0.0259(18) 0.0067(14) -0.0022(14) -0.0003(15)
C34B 0.037(2) 0.031(2) 0.0258(19) 0.0114(15) -0.0007(16) 0.0017(16)
C35B 0.037(2) 0.039(2) 0.0198(17) 0.0047(15) -0.0010(15) 0.0088(17)
C36B 0.037(2) 0.031(2) 0.0193(17) 0.0023(15) -0.0055(15) 0.0059(16)
C37B 0.075(4) 0.080(4) 0.032(2) 0.014(2) 0.004(2) -0.027(3)
C38B 0.065(3) 0.048(3) 0.0175(18) 0.0016(17) -0.0012(18) 0.011(2)
N1B 0.0187(13) 0.0180(13) 0.0139(12) 0.0013(10) 0.0017(10) 0.0035(11)
O1B 0.0221(11) 0.0134(10) 0.0215(11) 0.0017(9) 0.0078(9) 0.0018(9)
O2B 0.0210(11) 0.0166(11) 0.0171(11) 0.0030(9) 0.0039(9) 0.0008(9)
P3B 0.0343(5) 0.0345(5) 0.0356(5) 0.0021(4) -0.0020(4) 0.0031(4)
F1B 0.112(3) 0.130(3) 0.0329(15) -0.0004(18) -0.0032(16) 0.034(2)
F2B 0.0679(19) 0.0392(15) 0.0732(19) 0.0181(14) -0.0072(15) -0.0037(13)
F3B 0.0613(17) 0.0621(17) 0.0385(14) 0.0142(12) 0.0079(12) 0.0191(13)
F4B 0.073(2) 0.0303(15) 0.120(3) -0.0024(16) 0.0007(19) 0.0071(14)
F5B 0.0339(14) 0.0542(17) 0.102(2) 0.0047(16) -0.0178(14) -0.0025(12)
F6B 0.0340(14) 0.088(2) 0.0715(19) 0.0242(17) 0.0063(13) 0.0047(14)
Pd3 0.02711(14) 0.01656(12) 0.02297(13) 0.00610(10) 0.00101(10) -0.00264(10)
P1C 0.0202(4) 0.0152(4) 0.0202(4) 0.0020(3) -0.0011(3) -0.0035(3)
P2C 0.0260(4) 0.0189(4) 0.0198(4) 0.0034(3) -0.0010(3) -0.0035(3)
C1C 0.023(4) 0.010(3) 0.049(3) 0.011(2) -0.001(2) -0.002(2)
C2C 0.042(3) 0.022(2) 0.043(3) 0.017(2) 0.005(2) -0.006(2)
C3C 0.053(4) 0.035(3) 0.035(3) 0.024(2) -0.001(3) -0.006(3)
C1E 0.035(6) 0.018(5) 0.048(5) 0.009(4) 0.002(4) -0.009(5)
C2E 0.044(4) 0.026(4) 0.047(4) 0.019(3) 0.005(4) -0.009(4)
C3E 0.048(6) 0.033(5) 0.040(5) 0.021(4) -0.002(5) -0.017(5)
C4C 0.0207(17) 0.0185(17) 0.0203(16) 0.0027(13) 0.0007(13) -0.0012(13)
C5C 0.0245(19) 0.0193(18) 0.0285(18) 0.0050(14) -0.0035(15) -0.0027(14)
C6C 0.0214(16) 0.0208(17) 0.0210(16) 0.0048(13) -0.0049(13) 0.0002(13)
C7C 0.0300(19) 0.0159(16) 0.038(2) 0.0108(15) -0.0026(15) 0.0008(14)
C8C 0.0299(19) 0.0237(18) 0.038(2) 0.0158(16) -0.0015(16) -0.0052(15)
C9C 0.0248(18) 0.038(2) 0.0236(17) 0.0146(15) -0.0004(14) -0.0007(15)
C10C 0.0187(16) 0.0231(17) 0.0275(17) 0.0096(14) -0.0037(13) -0.0034(13)
C11C 0.0161(15) 0.0165(15) 0.0252(16) 0.0063(13) -0.0013(13) -0.0018(12)
C12C 0.049(2) 0.0202(18) 0.0287(19) 0.0012(15) -0.0008(17) -0.0014(17)
C13C 0.0215(16) 0.0155(15) 0.0217(16) 0.0004(12) 0.0028(13) -0.0048(12)
C14C 0.0255(17) 0.0208(17) 0.0264(17) 0.0082(14) 0.0016(14) 0.0016(14)
C15C 0.0355(19) 0.0132(16) 0.0286(18) 0.0042(13) 0.0053(15) 0.0034(14)
C16C 0.0284(18) 0.0187(16) 0.0211(16) 0.0044(13) 0.0033(14) -0.0049(14)
C17C 0.044(2) 0.0160(17) 0.0284(18) -0.0036(14) 0.0066(16) -0.0020(15)
C18C 0.046(2) 0.030(2) 0.0173(17) -0.0039(14) 0.0062(16) -0.0100(17)
C19C 0.0303(19) 0.034(2) 0.0187(16) 0.0006(14) 0.0000(14) -0.0085(16)
C20C 0.0221(16) 0.0221(17) 0.0206(16) 0.0046(13) 0.0019(13) -0.0042(13)
C21C 0.0233(16) 0.0170(15) 0.0175(15) 0.0055(12) 0.0056(13) -0.0071(13)
C22C 0.0213(16) 0.0120(14) 0.0185(15) 0.0014(12) 0.0035(12) -0.0033(12)
C23C 0.0124(15) 0.0190(16) 0.0277(17) 0.0031(13) -0.0009(12) -0.0023(12)
C24C 0.0158(15) 0.0186(16) 0.0184(15) 0.0020(12) -0.0007(12) -0.0057(12)
C25C 0.0195(16) 0.0220(17) 0.0254(17) -0.0033(14) 0.0009(13) -0.0026(13)
C26C 0.0234(17) 0.0138(15) 0.0323(18) 0.0005(13) -0.0040(14) 0.0016(13)
C27C 0.0196(16) 0.0179(16) 0.0295(18) 0.0025(13) -0.0013(13) -0.0037(13)
C28C 0.0321(19) 0.0163(16) 0.040(2) 0.0098(15) -0.0007(16) -0.0020(14)
C29C 0.040(2) 0.0270(19) 0.033(2) 0.0138(16) 0.0039(16) -0.0007(16)
C30C 0.0335(19) 0.0279(19) 0.0254(18) 0.0095(15) 0.0057(15) -0.0001(15)
C31C 0.0216(17) 0.0198(16) 0.0266(17) 0.0046(13) 0.0014(13) -0.0016(13)
C32C 0.0167(15) 0.0187(16) 0.0237(17) 0.0039(13) -0.0025(13) -0.0028(12)
C33C 0.0272(19) 0.0215(18) 0.038(2) 0.0105(15) 0.0030(15) -0.0011(14)
C34C 0.046(2) 0.0177(17) 0.032(2) 0.0065(15) 0.0134(17) -0.0056(16)
C35C 0.048(2) 0.0253(19) 0.0238(18) 0.0047(15) 0.0017(16) -0.0152(17)
C36C 0.034(2) 0.0299(19) 0.0236(18) 0.0085(15) -0.0063(15) -0.0076(16)
C37C 0.069(3) 0.037(2) 0.055(3) 0.007(2) 0.028(3) 0.005(2)
C38C 0.083(3) 0.044(3) 0.023(2) 0.0022(18) 0.009(2) -0.024(2)
N1C 0.0204(14) 0.0178(13) 0.0169(13) 0.0025(11) -0.0037(11) -0.0049(11)
O1C 0.0206(11) 0.0181(11) 0.0211(11) -0.0003(9) -0.0022(9) -0.0011(9)
O2C 0.0195(11) 0.0213(12) 0.0199(11) 0.0020(9) 0.0013(9) -0.0038(9)
P3C 0.0405(6) 0.0590(7) 0.0222(5) -0.0047(5) 0.0004(4) -0.0063(5)
F1C 0.071(2) 0.108(3) 0.069(2) 0.0438(19) -0.0251(16) -0.0279(19)
F2C 0.0457(15) 0.0607(17) 0.0472(15) -0.0117(13) 0.0134(12) -0.0080(13)
F3C 0.0694(19) 0.091(2) 0.0572(17) 0.0264(16) 0.0084(15) 0.0106(17)
F4C 0.0425(16) 0.130(3) 0.0421(16) 0.0088(17) 0.0053(13) -0.0021(17)
F5C 0.088(2) 0.087(2) 0.0492(16) -0.0249(15) 0.0276(16) -0.0484(18)
F6C 0.0636(18) 0.081(2) 0.0534(17) -0.0304(15) -0.0041(14) 0.0095(16)
Pd4 0.02100(13) 0.01678(12) 0.02424(13) 0.00198(10) -0.00163(10) -0.00247(10)
P1D 0.0179(4) 0.0168(4) 0.0206(4) 0.0052(3) 0.0015(3) -0.0027(3)
P2D 0.0232(4) 0.0234(4) 0.0212(4) 0.0043(3) -0.0012(3) -0.0033(4)
C1D 0.033(2) 0.0171(17) 0.052(2) 0.0152(17) -0.0001(18) -0.0082(15)
C2D 0.033(2) 0.0191(19) 0.057(3) -0.0032(18) -0.0142(19) -0.0058(16)
C3D 0.045(2) 0.027(2) 0.038(2) -0.0104(17) -0.0076(18) -0.0030(18)
C4D 0.0164(15) 0.0196(17) 0.0193(16) 0.0054(13) 0.0029(12) 0.0007(13)
C5D 0.0219(17) 0.0248(18) 0.0281(18) 0.0096(14) 0.0023(14) 0.0012(14)
C6D 0.0209(16) 0.0149(15) 0.0316(18) 0.0072(13) 0.0044(14) 0.0010(13)
C7D 0.0287(18) 0.0164(16) 0.039(2) 0.0096(15) 0.0025(15) 0.0003(14)
C8D 0.0291(19) 0.0173(17) 0.047(2) 0.0001(16) -0.0020(17) -0.0024(14)
C9D 0.0227(17) 0.0232(18) 0.0329(19) -0.0036(14) 0.0039(14) -0.0009(14)
C10D 0.0214(16) 0.0215(17) 0.0263(17) 0.0047(14) 0.0038(13) -0.0030(13)
C11D 0.0179(15) 0.0121(15) 0.0264(17) 0.0031(13) 0.0052(13) -0.0008(12)
C12D 0.048(2) 0.031(2) 0.032(2) 0.0128(17) -0.0040(18) -0.0041(18)
C13D 0.0194(15) 0.0171(15) 0.0171(15) 0.0060(12) -0.0026(12) -0.0019(12)
C14D 0.0285(18) 0.0174(16) 0.0233(17) -0.0006(13) 0.0040(14) -0.0003(13)
C15D 0.036(2) 0.0154(16) 0.0257(18) 0.0036(13) -0.0007(15) 0.0056(14)
C16D 0.0289(18) 0.0186(16) 0.0227(17) 0.0062(13) -0.0029(14) -0.0046(14)
C17D 0.043(2) 0.0216(18) 0.0310(19) 0.0139(15) -0.0037(16) -0.0076(16)
C18D 0.039(2) 0.036(2) 0.0280(19) 0.0159(16) -0.0009(16) -0.0119(17)
C19D 0.0267(18) 0.036(2) 0.0217(17) 0.0067(15) 0.0017(14) -0.0079(15)
C20D 0.0196(16) 0.0204(16) 0.0241(17) 0.0030(13) -0.0033(13) -0.0050(13)
C21D 0.0233(16) 0.0174(15) 0.0184(15) 0.0032(12) -0.0036(13) -0.0064(13)
C22D 0.0207(16) 0.0164(15) 0.0205(16) 0.0037(12) -0.0022(12) -0.0043(12)
C23D 0.0121(14) 0.0157(15) 0.0263(17) 0.0049(13) 0.0015(12) -0.0020(12)
C24D 0.0156(15) 0.0172(16) 0.0251(17) 0.0054(13) 0.0062(12) -0.0035(12)
C25D 0.0223(17) 0.0225(18) 0.0335(19) 0.0138(15) 0.0031(14) 0.0010(14)
C26D 0.0242(18) 0.0222(18) 0.045(2) 0.0115(16) 0.0083(16) 0.0035(14)
C27D 0.0222(17) 0.0174(16) 0.0362(19) 0.0052(14) 0.0071(14) -0.0007(13)
C28D 0.032(2) 0.0148(17) 0.051(2) 0.0006(16) 0.0050(17) 0.0003(14)
C29D 0.040(2) 0.025(2) 0.045(2) -0.0137(17) 0.0043(18) -0.0033(17)
C30D 0.0315(19) 0.0284(19) 0.0282(19) -0.0014(15) 0.0026(15) -0.0019(15)
C31D 0.0214(17) 0.0229(17) 0.0253(17) 0.0004(13) 0.0043(13) -0.0031(13)
C32D 0.0200(16) 0.0173(16) 0.0245(16) 0.0027(13) 0.0058(13) -0.0036(13)
C33D 0.0280(19) 0.0242(19) 0.036(2) 0.0051(16) -0.0083(16) -0.0060(15)
C34D 0.039(2) 0.032(2) 0.035(2) 0.0127(17) -0.0120(17) -0.0095(17)
C35D 0.054(3) 0.035(2) 0.026(2) 0.0010(17) 0.0000(18) -0.0077(19)
C36D 0.031(2) 0.044(2) 0.0248(19) -0.0020(17) 0.0037(16) -0.0024(17)
C37D 0.069(3) 0.052(3) 0.045(3) 0.014(2) -0.026(2) -0.009(2)
C38D 0.093(4) 0.085(4) 0.027(2) 0.008(2) 0.005(3) -0.009(3)
N1D 0.0225(14) 0.0158(13) 0.0192(13) 0.0045(11) 0.0027(11) -0.0052(11)
O1D 0.0166(11) 0.0198(11) 0.0212(11) 0.0070(9) 0.0026(9) 0.0003(9)
O2D 0.0176(11) 0.0215(12) 0.0224(11) 0.0080(9) 0.0003(9) -0.0024(9)
P3D 0.0374(6) 0.0332(5) 0.0223(5) 0.0006(4) 0.0041(4) -0.0021(4)
F1D 0.0473(15) 0.0644(17) 0.0417(14) 0.0121(12) -0.0044(11) 0.0093(13)
F2D 0.0658(18) 0.073(2) 0.0482(16) -0.0102(14) 0.0271(14) 0.0056(15)
F3D 0.0564(16) 0.0641(17) 0.0298(13) 0.0079(12) -0.0098(11) -0.0185(13)
F4D 0.0375(12) 0.0440(13) 0.0323(12) 0.0033(10) 0.0086(10) -0.0017(10)
F5D 0.0534(15) 0.0406(14) 0.0370(13) 0.0033(10) 0.0024(11) -0.0166(11)
F6D 0.088(2) 0.0341(14) 0.0554(16) 0.0034(12) 0.0100(15) -0.0103(13)
C1S 0.057(3) 0.048(3) 0.053(3) 0.014(2) -0.001(2) -0.015(2)
Cl1S 0.0605(8) 0.0626(8) 0.0644(8) -0.0121(6) -0.0005(6) 0.0065(6)
Cl2S 0.0798(9) 0.0543(8) 0.0570(7) 0.0175(6) 0.0018(6) -0.0027(7)
C2S 0.186(9) 0.079(5) 0.090(5) -0.003(4) -0.039(5) 0.049(5)
Cl3S 0.1191(15) 0.0931(13) 0.0869(12) 0.0144(10) -0.0004(11) 0.0295(11)
Cl4S 0.157(2) 0.1258(19) 0.1181(17) 0.0099(15) -0.0119(16) 0.0339(17)

loop_
_atom_type_symbol
_atom_type_description
_atom_type_scat_dispersion_real
_atom_type_scat_dispersion_imag
_atom_type_scat_source
C C 0.0033 0.0016 'International Tables Vol C Tables 4.2.6.8 and 6.1.1.4'
H H 0.0000 0.0000 'International Tables Vol C Tables 4.2.6.8 and 6.1.1.4'
Cl Cl 0.1484 0.1585 'International Tables Vol C Tables 4.2.6.8 and 6.1.1.4'
F F 0.0171 0.0103 'International Tables Vol C Tables 4.2.6.8 and 6.1.1.4'
N N 0.0061 0.0033 'International Tables Vol C Tables 4.2.6.8 and 6.1.1.4'
O O 0.0106 0.0060 'International Tables Vol C Tables 4.2.6.8 and 6.1.1.4'
P P 0.1023 0.0942 'International Tables Vol C Tables 4.2.6.8 and 6.1.1.4'
Pd Pd -0.9988 1.0072 'International Tables Vol C Tables 4.2.6.8 and 6.1.1.4'

loop_
_geom_angle_atom_site_label_1
_geom_angle_atom_site_label_2
_geom_angle_atom_site_label_3
_geom_angle
C2A Pd1 C1A 37.25(15)
C2A Pd1 C3A 36.44(17)
C1A Pd1 C3A 67.31(15)
C2A Pd1 P1A 138.34(13)
C1A Pd1 P1A 103.83(10)
C3A Pd1 P1A 168.10(12)
C2A Pd1 P2A 134.20(13)
C1A Pd1 P2A 170.02(10)
C3A Pd1 P2A 102.78(12)
P1A Pd1 P2A 85.80(3)
O2A P1A O1A 102.91(12)
O2A P1A N1A 108.57(13)
O1A P1A N1A 98.39(13)
O2A P1A Pd1 112.53(9)
O1A P1A Pd1 125.05(9)
N1A P1A Pd1 107.83(10)
C36A P2A C33A 93.05(18)
C36A P2A C4A 112.36(16)
C33A P2A C4A 108.25(16)
C36A P2A Pd1 119.78(14)
C33A P2A Pd1 118.27(12)
C4A P2A Pd1 104.79(11)
C2A C1A Pd1 70.9(2)
C2A C1A H1A1 120.0
Pd1 C1A H1A1 71.5
C2A C1A H1A2 120.0
Pd1 C1A H1A2 130.2
H1A1 C1A H1A2 120.0
C3A C2A C1A 123.4(4)
C3A C2A Pd1 72.8(2)
C1A C2A Pd1 71.9(2)
C3A C2A H2A 118.3
C1A C2A H2A 118.3
Pd1 C2A H2A 129.8
C2A C3A Pd1 70.8(2)
C2A C3A H3A1 120.0
Pd1 C3A H3A1 71.2
C2A C3A H3A2 120.0
Pd1 C3A H3A2 130.6
H3A1 C3A H3A2 120.0
C5A C4A N1A 110.0(3)
C5A C4A P2A 133.1(3)
N1A C4A P2A 116.8(2)
C4A C5A C6A 106.6(3)
C4A C5A C12A 126.8(3)
C6A C5A C12A 126.6(3)
C11A C6A C7A 120.0(3)
C11A C6A C5A 108.6(3)
C7A C6A C5A 131.3(3)
C8A C7A C6A 118.6(4)
C8A C7A H7A 120.7
C6A C7A H7A 120.7
C7A C8A C9A 121.1(3)
C7A C8A H8A 119.4
C9A C8A H8A 119.4
C10A C9A C8A 121.4(3)
C10A C9A H9A 119.3
C8A C9A H9A 119.3
C9A C10A C11A 117.3(3)
C9A C10A H10A 121.3
C11A C10A H10A 121.3
C10A C11A C6A 121.6(3)
C10A C11A N1A 130.5(3)
C6A C11A N1A 107.9(3)
C5A C12A H12A 109.5
C5A C12A H12B 109.5
H12A C12A H12B 109.5
C5A C12A H12C 109.5
H12A C12A H12C 109.5
H12B C12A H12C 109.5
C22A C13A C14A 123.7(3)
C22A C13A O1A 119.5(3)
C14A C13A O1A 116.7(3)
C15A C14A C13A 118.7(3)
C15A C14A H14A 120.7
C13A C14A H14A 120.7
C14A C15A C16A 121.1(3)
C14A C15A H15A 119.5
C16A C15A H15A 119.5
C21A C16A C17A 119.1(3)
C21A C16A C15A 119.3(3)
C17A C16A C15A 121.6(3)
C18A C17A C16A 121.1(4)
C18A C17A H17A 119.5
C16A C17A H17A 119.5
C17A C18A C19A 120.3(4)
C17A C18A H18A 119.9
C19A C18A H18A 119.9
C20A C19A C18A 120.9(4)
C20A C19A H19A 119.5
C18A C19A H19A 119.5
C19A C20A C21A 120.0(3)
C19A C20A H20A 120.0
C21A C20A H20A 120.0
C16A C21A C20A 118.5(3)
C16A C21A C22A 119.7(3)
C20A C21A C22A 121.8(3)
C13A C22A C21A 117.3(3)
C13A C22A C23A 119.5(3)
C21A C22A C23A 123.2(3)
C24A C23A C32A 117.6(3)
C24A C23A C22A 120.1(3)
C32A C23A C22A 122.2(3)
C23A C24A C25A 123.8(3)
C23A C24A O2A 119.3(3)
C25A C24A O2A 117.0(3)
C26A C25A C24A 119.0(3)
C26A C25A H25A 120.5
C24A C25A H25A 120.5
C25A C26A C27A 120.9(3)
C25A C26A H26A 119.6
C27A C26A H26A 119.6
C26A C27A C28A 121.2(3)
C26A C27A C32A 120.1(3)
C28A C27A C32A 118.7(3)
C29A C28A C27A 121.6(3)
C29A C28A H28A 119.2
C27A C28A H28A 119.2
C28A C29A C30A 119.4(3)
C28A C29A H29A 120.3
C30A C29A H29A 120.3
C31A C30A C29A 120.5(4)
C31A C30A H30A 119.8
C29A C30A H30A 119.8
C30A C31A C32A 121.6(3)
C30A C31A H31A 119.2
C32A C31A H31A 119.2
C31A C32A C27A 118.0(3)
C31A C32A C23A 123.4(3)
C27A C32A C23A 118.5(3)
C34A C33A P2A 109.7(3)
C34A C33A H33A 125.1
P2A C33A H33A 125.1
C33A C34A C37A 124.8(4)
C33A C34A C35A 113.1(3)
C37A C34A C35A 122.1(4)
C36A C35A C34A 114.6(3)
C36A C35A C38A 124.0(4)
C34A C35A C38A 121.4(4)
C35A C36A P2A 108.3(3)
C35A C36A H36A 125.8
P2A C36A H36A 125.8
C34A C37A H37A 109.5
C34A C37A H37B 109.5
H37A C37A H37B 109.5
C34A C37A H37C 109.5
H37A C37A H37C 109.5
H37B C37A H37C 109.5
C35A C38A H38A 109.5
C35A C38A H38B 109.5
H38A C38A H38B 109.5
C35A C38A H38C 109.5
H38A C38A H38C 109.5
H38B C38A H38C 109.5
C11A N1A C4A 106.9(3)
C11A N1A P1A 132.0(2)
C4A N1A P1A 118.7(2)
C13A O1A P1A 116.88(19)
C24A O2A P1A 119.61(19)
F1A P3A F3A 179.0(5)
F1A P3A F5A 89.6(4)
F3A P3A F5A 89.8(4)
F1A P3A F6A 89.1(4)
F3A P3A F6A 91.4(4)
F5A P3A F6A 178.7(5)
F1A P3A F2A 89.1(4)
F3A P3A F2A 91.6(5)
F5A P3A F2A 89.4(4)
F6A P3A F2A 90.7(4)
F1A P3A F4A 91.9(4)
F3A P3A F4A 87.4(4)
F5A P3A F4A 90.0(4)
F6A P3A F4A 89.9(4)
F2A P3A F4A 178.8(5)
F1' P3' F2' 85.6(9)
F1' P3' F3' 177.4(12)
F2' P3' F3' 92.7(10)
F1' P3' F6' 90.4(10)
F2' P3' F6' 92.8(9)
F3' P3' F6' 91.7(10)
F1' P3' F5' 94.2(10)
F2' P3' F5' 90.1(9)
F3' P3' F5' 83.7(9)
F6' P3' F5' 174.7(11)
F1' P3' F4' 91.7(9)
F2' P3' F4' 177.0(12)
F3' P3' F4' 89.9(9)
F6' P3' F4' 88.6(9)
F5' P3' F4' 88.7(9)
C2B Pd2 C3B 37.55(17)
C2B Pd2 C1B 36.82(16)
C3B Pd2 C1B 67.80(16)
C2B Pd2 P1B 137.13(13)
C3B Pd2 P1B 171.11(13)
C1B Pd2 P1B 104.47(11)
C2B Pd2 P2B 134.68(13)
C3B Pd2 P2B 102.14(12)
C1B Pd2 P2B 169.81(11)
P1B Pd2 P2B 85.44(3)
O2B P1B O1B 103.71(11)
O2B P1B N1B 108.36(13)
O1B P1B N1B 97.67(12)
O2B P1B Pd2 109.99(9)
O1B P1B Pd2 127.10(9)
N1B P1B Pd2 108.47(9)
C36B P2B C4B 112.02(16)
C36B P2B C33B 92.23(17)
C4B P2B C33B 105.54(16)
C36B P2B Pd2 121.41(13)
C4B P2B Pd2 105.11(10)
C33B P2B Pd2 119.57(12)
C2B C1B Pd2 70.8(2)
C2B C1B H1B1 120.0
Pd2 C1B H1B1 71.1
C2B C1B H1B2 120.0
Pd2 C1B H1B2 130.8
H1B1 C1B H1B2 120.0
C1B C2B C3B 122.7(4)
C1B C2B Pd2 72.4(2)
C3B C2B Pd2 71.6(2)
C1B C2B H2B 118.7
C3B C2B H2B 118.7
Pd2 C2B H2B 130.2
C2B C3B Pd2 70.8(2)
C2B C3B H3B1 120.0
Pd2 C3B H3B1 71.3
C2B C3B H3B2 120.0
Pd2 C3B H3B2 130.5
H3B1 C3B H3B2 120.0
C5B C4B N1B 109.2(3)
C5B C4B P2B 133.1(2)
N1B C4B P2B 117.5(2)
C4B C5B C6B 107.6(3)
C4B C5B C12B 127.1(3)
C6B C5B C12B 125.2(3)
C11B C6B C7B 119.3(3)
C11B C6B C5B 108.4(3)
C7B C6B C5B 132.1(3)
C8B C7B C6B 118.6(3)
C8B C7B H7B 120.7
C6B C7B H7B 120.7
C7B C8B C9B 121.5(3)
C7B C8B H8B 119.2
C9B C8B H8B 119.2
C10B C9B C8B 121.7(3)
C10B C9B H9B 119.1
C8B C9B H9B 119.1
C9B C10B C11B 116.5(3)
C9B C10B H10B 121.8
C11B C10B H10B 121.8
C10B C11B N1B 130.2(3)
C10B C11B C6B 122.3(3)
N1B C11B C6B 107.5(3)
C5B C12B H12D 109.5
C5B C12B H12E 109.5
H12D C12B H12E 109.5
C5B C12B H12F 109.5
H12D C12B H12F 109.5
H12E C12B H12F 109.5
C22B C13B C14B 124.8(3)
C22B C13B O1B 119.0(3)
C14B C13B O1B 116.1(3)
C15B C14B C13B 117.7(3)
C15B C14B H14B 121.2
C13B C14B H14B 121.2
C14B C15B C16B 120.8(3)
C14B C15B H15B 119.6
C16B C15B H15B 119.6
C15B C16B C21B 120.8(3)
C15B C16B C17B 121.1(3)
C21B C16B C17B 118.1(3)
C18B C17B C16B 121.4(3)
C18B C17B H17B 119.3
C16B C17B H17B 119.3
C17B C18B C19B 120.2(3)
C17B C18B H18B 119.9
C19B C18B H18B 119.9
C20B C19B C18B 120.6(4)
C20B C19B H19B 119.7
C18B C19B H19B 119.7
C19B C20B C21B 120.5(3)
C19B C20B H20B 119.7
C21B C20B H20B 119.7
C20B C21B C16B 119.1(3)
C20B C21B C22B 122.4(3)
C16B C21B C22B 118.4(3)
C13B C22B C21B 117.0(3)
C13B C22B C23B 120.6(3)
C21B C22B C23B 122.4(3)
C24B C23B C32B 117.4(3)
C24B C23B C22B 120.1(3)
C32B C23B C22B 122.3(3)
C23B C24B C25B 124.1(3)
C23B C24B O2B 118.6(3)
C25B C24B O2B 117.3(3)
C26B C25B C24B 118.6(3)
C26B C25B H25B 120.7
C24B C25B H25B 120.7
C25B C26B C27B 120.8(3)
C25B C26B H26B 119.6
C27B C26B H26B 119.6
C26B C27B C32B 120.2(3)
C26B C27B C28B 121.1(3)
C32B C27B C28B 118.6(3)
C29B C28B C27B 121.0(4)
C29B C28B H28B 119.5
C27B C28B H28B 119.5
C28B C29B C30B 119.6(4)
C28B C29B H29B 120.2
C30B C29B H29B 120.2
C31B C30B C29B 121.5(4)
C31B C30B H30B 119.2
C29B C30B H30B 119.2
C30B C31B C32B 120.8(4)
C30B C31B H31B 119.6
C32B C31B H31B 119.6
C31B C32B C27B 118.5(3)
C31B C32B C23B 122.7(3)
C27B C32B C23B 118.7(3)
C34B C33B P2B 109.7(3)
C34B C33B H33B 125.2
P2B C33B H33B 125.2
C33B C34B C35B 114.8(3)
C33B C34B C37B 123.9(4)
C35B C34B C37B 121.1(3)
C36B C35B C34B 112.9(3)
C36B C35B C38B 124.7(4)
C34B C35B C38B 122.4(3)
C35B C36B P2B 110.1(3)
C35B C36B H36B 124.9
P2B C36B H36B 124.9
C34B C37B H37D 109.5
C34B C37B H37E 109.5
H37D C37B H37E 109.5
C34B C37B H37F 109.5
H37D C37B H37F 109.5
H37E C37B H37F 109.5
C35B C38B H38D 109.5
C35B C38B H38E 109.5
H38D C38B H38E 109.5
C35B C38B H38F 109.5
H38D C38B H38F 109.5
H38E C38B H38F 109.5
C11B N1B C4B 107.2(2)
C11B N1B P1B 130.4(2)
C4B N1B P1B 117.3(2)
C13B O1B P1B 116.46(18)
C24B O2B P1B 119.89(19)
F4B P3B F6B 89.72(17)
F4B P3B F1B 91.2(2)
F6B P3B F1B 90.04(19)
F4B P3B F5B 90.92(17)
F6B P3B F5B 179.3(2)
F1B P3B F5B 90.3(2)
F4B P3B F2B 179.2(2)
F6B P3B F2B 90.63(17)
F1B P3B F2B 89.53(19)
F5B P3B F2B 88.72(16)
F4B P3B F3B 90.01(18)
F6B P3B F3B 90.00(16)
F1B P3B F3B 178.8(2)
F5B P3B F3B 89.63(17)
F2B P3B F3B 89.30(15)
C3C Pd3 C1C 66.8(3)
C3C Pd3 C2C 35.0(2)
C1C Pd3 C2C 36.8(3)
C3C Pd3 C2E 35.3(5)
C1C Pd3 C2E 39.5(5)
C2C Pd3 C2E 31.9(4)
C3C Pd3 P1C 170.6(2)
C1C Pd3 P1C 103.9(2)
C2C Pd3 P1C 136.12(15)
C2E Pd3 P1C 136.9(4)
C3C Pd3 C3E 9.0(8)
C1C Pd3 C3E 69.8(6)
C2C Pd3 C3E 41.6(6)
C2E Pd3 C3E 34.1(5)
P1C Pd3 C3E 169.9(6)
C3C Pd3 C1E 65.2(6)
C1C Pd3 C1E 7.0(8)
C2C Pd3 C1E 38.5(7)
C2E Pd3 C1E 35.0(5)
P1C Pd3 C1E 105.6(6)
C3E Pd3 C1E 67.2(7)
C3C Pd3 P2C 104.1(2)
C1C Pd3 P2C 170.3(2)
C2C Pd3 P2C 133.47(14)
C2E Pd3 P2C 133.7(4)
P1C Pd3 P2C 85.18(3)
C3E Pd3 P2C 101.7(5)
C1E Pd3 P2C 168.7(5)
O2C P1C O1C 103.34(12)
O2C P1C N1C 108.24(13)
O1C P1C N1C 97.56(12)
O2C P1C Pd3 108.36(8)
O1C P1C Pd3 129.08(9)
N1C P1C Pd3 108.67(10)
C33C P2C C36C 92.29(18)
C33C P2C C4C 107.60(16)
C36C P2C C4C 110.58(16)
C33C P2C Pd3 117.82(12)
C36C P2C Pd3 122.89(13)
C4C P2C Pd3 104.82(11)
C2C C1C Pd3 71.9(5)
C2C C1C H1C1 120.0
Pd3 C1C H1C1 67.6
C2C C1C H1C2 120.0
Pd3 C1C H1C2 133.8
H1C1 C1C H1C2 120.0
C3C C2C C1C 125.7(8)
C3C C2C Pd3 71.7(6)
C1C C2C Pd3 71.3(5)
C3C C2C H2C 117.1
C1C C2C H2C 117.1
Pd3 C2C H2C 134.1
C2C C3C Pd3 73.3(5)
C2C C3C H3C1 120.0
Pd3 C3C H3C1 66.5
C2C C3C H3C2 120.0
Pd3 C3C H3C2 133.3
H3C1 C3C H3C2 120.0
C2E C1E Pd3 69.6(14)
C2E C1E H1E1 120.0
Pd3 C1E H1E1 64.8
C2E C1E H1E2 120.0
Pd3 C1E H1E2 140.8
H1E1 C1E H1E2 120.0
C3E C2E C1E 142(2)
C3E C2E Pd3 75.9(17)
C1E C2E Pd3 75.4(17)
C3E C2E H2E 109.0
C1E C2E H2E 109.0
Pd3 C2E H2E 139.4
C2E C3E Pd3 70.0(15)
C2E C3E H3E1 120.0
Pd3 C3E H3E1 64.4
C2E C3E H3E2 120.0
Pd3 C3E H3E2 140.7
H3E1 C3E H3E2 120.0
C5C C4C N1C 110.0(3)
C5C C4C P2C 132.6(3)
N1C C4C P2C 117.4(2)
C4C C5C C6C 107.2(3)
C4C C5C C12C 126.7(3)
C6C C5C C12C 126.1(3)
C7C C6C C11C 119.3(3)
C7C C6C C5C 132.5(3)
C11C C6C C5C 108.2(3)
C8C C7C C6C 119.0(3)
C8C C7C H7C 120.5
C6C C7C H7C 120.5
C7C C8C C9C 120.6(3)
C7C C8C H8C 119.7
C9C C8C H8C 119.7
C10C C9C C8C 122.1(3)
C10C C9C H9C 119.0
C8C C9C H9C 119.0
C9C C10C C11C 116.9(3)
C9C C10C H10C 121.6
C11C C10C H10C 121.6
C10C C11C C6C 122.0(3)
C10C C11C N1C 130.4(3)
C6C C11C N1C 107.6(3)
C5C C12C H12G 109.5
C5C C12C H12H 109.5
H12G C12C H12H 109.5
C5C C12C H12I 109.5
H12G C12C H12I 109.5
H12H C12C H12I 109.5
C22C C13C C14C 124.3(3)
C22C C13C O1C 119.6(3)
C14C C13C O1C 115.9(3)
C15C C14C C13C 118.5(3)
C15C C14C H14C 120.8
C13C C14C H14C 120.8
C14C C15C C16C 120.8(3)
C14C C15C H15C 119.6
C16C C15C H15C 119.6
C15C C16C C21C 120.3(3)
C15C C16C C17C 121.1(3)
C21C C16C C17C 118.6(3)
C18C C17C C16C 121.3(3)
C18C C17C H17C 119.3
C16C C17C H17C 119.3
C17C C18C C19C 120.0(3)
C17C C18C H18C 120.0
C19C C18C H18C 120.0
C20C C19C C18C 120.0(3)
C20C C19C H19C 120.0
C18C C19C H19C 120.0
C19C C20C C21C 121.4(3)
C19C C20C H20C 119.3
C21C C20C H20C 119.3
C20C C21C C16C 118.6(3)
C20C C21C C22C 122.7(3)
C16C C21C C22C 118.7(3)
C13C C22C C21C 117.0(3)
C13C C22C C23C 121.3(3)
C21C C22C C23C 121.6(3)
C24C C23C C32C 117.3(3)
C24C C23C C22C 119.1(3)
C32C C23C C22C 123.4(3)
C23C C24C O2C 119.0(3)
C23C C24C C25C 124.1(3)
O2C C24C C25C 116.9(3)
C26C C25C C24C 118.8(3)
C26C C25C H25C 120.6
C24C C25C H25C 120.6
C25C C26C C27C 120.9(3)
C25C C26C H26C 119.5
C27C C26C H26C 119.5
C28C C27C C26C 121.2(3)
C28C C27C C32C 118.8(3)
C26C C27C C32C 119.9(3)
C29C C28C C27C 121.7(3)
C29C C28C H28C 119.2
C27C C28C H28C 119.2
C28C C29C C30C 119.3(3)
C28C C29C H29C 120.3
C30C C29C H29C 120.3
C31C C30C C29C 121.1(3)
C31C C30C H30C 119.5
C29C C30C H30C 119.5
C30C C31C C32C 121.1(3)
C30C C31C H31C 119.4
C32C C31C H31C 119.4
C31C C32C C23C 123.2(3)
C31C C32C C27C 117.9(3)
C23C C32C C27C 118.8(3)
C34C C33C P2C 109.8(3)
C34C C33C H33C 125.1
P2C C33C H33C 125.1
C33C C34C C37C 124.6(4)
C33C C34C C35C 113.6(3)
C37C C34C C35C 121.7(4)
C36C C35C C34C 114.8(3)
C36C C35C C38C 123.4(4)
C34C C35C C38C 121.8(4)
C35C C36C P2C 109.2(3)
C35C C36C H36C 125.4
P2C C36C H36C 125.4
C34C C37C H37G 109.5
C34C C37C H37H 109.5
H37G C37C H37H 109.5
C34C C37C H37I 109.5
H37G C37C H37I 109.5
H37H C37C H37I 109.5
C35C C38C H38G 109.5
C35C C38C H38H 109.5
H38G C38C H38H 109.5
C35C C38C H38I 109.5
H38G C38C H38I 109.5
H38H C38C H38I 109.5
C11C N1C C4C 107.1(3)
C11C N1C P1C 132.1(2)
C4C N1C P1C 118.0(2)
C13C O1C P1C 119.75(19)
C24C O2C P1C 117.33(19)
F5C P3C F1C 90.0(2)
F5C P3C F6C 178.44(18)
F1C P3C F6C 90.50(19)
F5C P3C F4C 89.09(17)
F1C P3C F4C 90.33(18)
F6C P3C F4C 89.44(17)
F5C P3C F2C 91.90(16)
F1C P3C F2C 90.06(17)
F6C P3C F2C 89.57(15)
F4C P3C F2C 178.94(16)
F5C P3C F3C 91.72(19)
F1C P3C F3C 178.2(2)
F6C P3C F3C 87.75(18)
F4C P3C F3C 89.71(17)
F2C P3C F3C 89.87(16)
C2D Pd4 C3D 36.93(16)
C2D Pd4 C1D 37.62(15)
C3D Pd4 C1D 67.35(16)
C2D Pd4 P1D 139.31(12)
C3D Pd4 P1D 168.12(11)
C1D Pd4 P1D 104.70(11)
C2D Pd4 P2D 132.69(12)
C3D Pd4 P2D 101.13(12)
C1D Pd4 P2D 168.35(11)
P1D Pd4 P2D 86.38(3)
O2D P1D O1D 102.45(11)
O2D P1D N1D 109.35(13)
O1D P1D N1D 97.62(13)
O2D P1D Pd4 112.47(9)
O1D P1D Pd4 125.60(9)
N1D P1D Pd4 107.84(10)
C33D P2D C36D 92.42(18)
C33D P2D C4D 108.48(16)
C36D P2D C4D 112.64(16)
C33D P2D Pd4 120.83(12)
C36D P2D Pd4 117.96(14)
C4D P2D Pd4 104.36(10)
C2D C1D Pd4 70.5(2)
C2D C1D H1D1 120.0
Pd4 C1D H1D1 72.4
C2D C1D H1D2 120.0
Pd4 C1D H1D2 129.5
H1D1 C1D H1D2 120.0
C3D C2D C1D 121.1(4)
C3D C2D Pd4 72.1(2)
C1D C2D Pd4 71.9(2)
C3D C2D H2D 119.5
C1D C2D H2D 119.5
Pd4 C2D H2D 129.0
C2D C3D Pd4 71.0(2)
C2D C3D H3D1 120.0
Pd4 C3D H3D1 72.0
C2D C3D H3D2 120.0
Pd4 C3D H3D2 129.4
H3D1 C3D H3D2 120.0
C5D C4D N1D 109.9(3)
C5D C4D P2D 132.5(3)
N1D C4D P2D 117.6(2)
C4D C5D C6D 106.7(3)
C4D C5D C12D 127.2(3)
C6D C5D C12D 126.1(3)
C7D C6D C11D 119.1(3)
C7D C6D C5D 132.3(3)
C11D C6D C5D 108.6(3)
C8D C7D C6D 119.5(3)
C8D C7D H7D 120.3
C6D C7D H7D 120.3
C7D C8D C9D 121.0(3)
C7D C8D H8D 119.5
C9D C8D H8D 119.5
C10D C9D C8D 121.3(3)
C10D C9D H9D 119.3
C8D C9D H9D 119.3
C11D C10D C9D 117.4(3)
C11D C10D H10D 121.3
C9D C10D H10D 121.3
C10D C11D N1D 131.1(3)
C10D C11D C6D 121.8(3)
N1D C11D C6D 107.1(3)
C5D C12D H12J 109.5
C5D C12D H12K 109.5
H12J C12D H12K 109.5
C5D C12D H12L 109.5
H12J C12D H12L 109.5
H12K C12D H12L 109.5
C22D C13D C14D 124.4(3)
C22D C13D O1D 119.5(3)
C14D C13D O1D 115.9(3)
C15D C14D C13D 118.4(3)
C15D C14D H14D 120.8
C13D C14D H14D 120.8
C14D C15D C16D 121.1(3)
C14D C15D H15D 119.4
C16D C15D H15D 119.4
C17D C16D C15D 121.9(3)
C17D C16D C21D 118.5(3)
C15D C16D C21D 119.6(3)
C18D C17D C16D 121.7(3)
C18D C17D H17D 119.2
C16D C17D H17D 119.2
C17D C18D C19D 120.5(3)
C17D C18D H18D 119.7
C19D C18D H18D 119.7
C20D C19D C18D 119.8(3)
C20D C19D H19D 120.1
C18D C19D H19D 120.1
C19D C20D C21D 121.4(3)
C19D C20D H20D 119.3
C21D C20D H20D 119.3
C20D C21D C16D 118.0(3)
C20D C21D C22D 123.0(3)
C16D C21D C22D 119.0(3)
C13D C22D C21D 117.2(3)
C13D C22D C23D 120.5(3)
C21D C22D C23D 122.2(3)
C24D C23D C32D 118.3(3)
C24D C23D C22D 119.5(3)
C32D C23D C22D 122.1(3)
C23D C24D O2D 120.0(3)
C23D C24D C25D 123.7(3)
O2D C24D C25D 116.3(3)
C26D C25D C24D 118.9(3)
C26D C25D H25D 120.6
C24D C25D H25D 120.6
C25D C26D C27D 120.9(3)
C25D C26D H26D 119.5
C27D C26D H26D 119.5
C28D C27D C26D 120.8(3)
C28D C27D C32D 119.3(3)
C26D C27D C32D 119.9(3)
C29D C28D C27D 121.1(3)
C29D C28D H28D 119.5
C27D C28D H28D 119.5
C28D C29D C30D 119.3(3)
C28D C29D H29D 120.3
C30D C29D H29D 120.3
C31D C30D C29D 120.8(4)
C31D C30D H30D 119.6
C29D C30D H30D 119.6
C30D C31D C32D 121.4(3)
C30D C31D H31D 119.3
C32D C31D H31D 119.3
C31D C32D C27D 118.0(3)
C31D C32D C23D 123.8(3)
C27D C32D C23D 118.2(3)
C34D C33D P2D 109.2(3)
C34D C33D H33D 125.4
P2D C33D H33D 125.4
C33D C34D C35D 114.7(3)
C33D C34D C37D 124.8(4)
C35D C34D C37D 120.5(4)
C36D C35D C34D 114.5(3)
C36D C35D C38D 122.6(4)
C34D C35D C38D 122.8(4)
C35D C36D P2D 108.6(3)
C35D C36D H36D 125.7
P2D C36D H36D 125.7
C34D C37D H37J 109.5
C34D C37D H37K 109.5
H37J C37D H37K 109.5
C34D C37D H37L 109.5
H37J C37D H37L 109.5
H37K C37D H37L 109.5
C35D C38D H38J 109.5
C35D C38D H38K 109.5
H38J C38D H38K 109.5
C35D C38D H38L 109.5
H38J C38D H38L 109.5
H38K C38D H38L 109.5
C11D N1D C4D 107.7(2)
C11D N1D P1D 131.5(2)
C4D N1D P1D 119.1(2)
C13D O1D P1D 117.43(19)
C24D O2D P1D 119.77(19)
F4D P3D F3D 90.51(14)
F4D P3D F2D 179.29(16)
F3D P3D F2D 89.42(15)
F4D P3D F1D 89.52(13)
F3D P3D F1D 179.38(16)
F2D P3D F1D 90.55(15)
F4D P3D F6D 90.27(14)
F3D P3D F6D 89.86(15)
F2D P3D F6D 90.44(16)
F1D P3D F6D 90.75(16)
F4D P3D F5D 89.98(13)
F3D P3D F5D 89.85(14)
F2D P3D F5D 89.31(15)
F1D P3D F5D 89.54(14)
F6D P3D F5D 179.62(14)
Cl1S C1S Cl2S 112.1(3)
Cl1S C1S H1S1 109.2
Cl2S C1S H1S1 109.2
Cl1S C1S H1S2 109.2
Cl2S C1S H1S2 109.2
H1S1 C1S H1S2 107.9
Cl3S C2S Cl4S 113.9(4)
Cl3S C2S H2S1 108.8
Cl4S C2S H2S1 108.8
Cl3S C2S H2S2 108.8
Cl4S C2S H2S2 108.8
H2S1 C2S H2S2 107.7

loop_
_geom_bond_atom_site_label_1
_geom_bond_atom_site_label_2
_geom_bond_distance
Pd1 C2A 2.157(4)
Pd1 C1A 2.170(3)
Pd1 C3A 2.181(4)
Pd1 P1A 2.2243(8)
Pd1 P2A 2.2870(9)
P1A O2A 1.598(2)
P1A O1A 1.605(2)
P1A N1A 1.680(3)
P2A C36A 1.775(4)
P2A C33A 1.779(4)
P2A C4A 1.794(3)
C1A C2A 1.382(6)
C1A H1A1 0.9500
C1A H1A2 0.9500
C2A C3A 1.357(6)
C2A H2A 0.9500
C3A H3A1 0.9500
C3A H3A2 0.9500
C4A C5A 1.361(5)
C4A N1A 1.437(4)
C5A C6A 1.449(5)
C5A C12A 1.479(5)
C6A C11A 1.396(5)
C6A C7A 1.401(5)
C7A C8A 1.366(5)
C7A H7A 0.9500
C8A C9A 1.398(6)
C8A H8A 0.9500
C9A C10A 1.384(5)
C9A H9A 0.9500
C10A C11A 1.393(5)
C10A H10A 0.9500
C11A N1A 1.406(4)
C12A H12A 0.9800
C12A H12B 0.9800
C12A H12C 0.9800
C13A C22A 1.372(4)
C13A C14A 1.408(5)
C13A O1A 1.415(4)
C14A C15A 1.354(5)
C14A H14A 0.9500
C15A C16A 1.422(5)
C15A H15A 0.9500
C16A C21A 1.414(5)
C16A C17A 1.417(5)
C17A C18A 1.360(6)
C17A H17A 0.9500
C18A C19A 1.392(6)
C18A H18A 0.9500
C19A C20A 1.377(5)
C19A H19A 0.9500
C20A C21A 1.430(5)
C20A H20A 0.9500
C21A C22A 1.431(5)
C22A C23A 1.493(4)
C23A C24A 1.376(5)
C23A C32A 1.441(4)
C24A C25A 1.398(5)
C24A O2A 1.404(4)
C25A C26A 1.359(5)
C25A H25A 0.9500
C26A C27A 1.412(5)
C26A H26A 0.9500
C27A C28A 1.419(5)
C27A C32A 1.426(5)
C28A C29A 1.369(6)
C28A H28A 0.9500
C29A C30A 1.406(6)
C29A H29A 0.9500
C30A C31A 1.368(5)
C30A H30A 0.9500
C31A C32A 1.414(5)
C31A H31A 0.9500
C33A C34A 1.341(5)
C33A H33A 0.9500
C34A C37A 1.489(5)
C34A C35A 1.489(6)
C35A C36A 1.353(6)
C35A C38A 1.513(6)
C36A H36A 0.9500
C37A H37A 0.9800
C37A H37B 0.9800
C37A H37C 0.9800
C38A H38A 0.9800
C38A H38B 0.9800
C38A H38C 0.9800
P3A F1A 1.558(6)
P3A F3A 1.572(6)
P3A F5A 1.586(6)
P3A F6A 1.586(5)
P3A F2A 1.596(6)
P3A F4A 1.599(6)
P3' F1' 1.549(13)
P3' F2' 1.582(13)
P3' F3' 1.582(13)
P3' F6' 1.584(13)
P3' F5' 1.585(12)
P3' F4' 1.587(13)
Pd2 C2B 2.165(4)
Pd2 C3B 2.175(4)
Pd2 C1B 2.185(3)
Pd2 P1B 2.2307(9)
Pd2 P2B 2.2879(9)
P1B O2B 1.603(2)
P1B O1B 1.605(2)
P1B N1B 1.679(2)
P2B C36B 1.763(4)
P2B C4B 1.790(3)
P2B C33B 1.793(4)
C1B C2B 1.374(6)
C1B H1B1 0.9500
C1B H1B2 0.9500
C2B C3B 1.397(6)
C2B H2B 0.9500
C3B H3B1 0.9500
C3B H3B2 0.9500
C4B C5B 1.361(5)
C4B N1B 1.436(4)
C5B C6B 1.428(5)
C5B C12B 1.502(4)
C6B C11B 1.405(4)
C6B C7B 1.408(5)
C7B C8B 1.363(5)
C7B H7B 0.9500
C8B C9B 1.405(5)
C8B H8B 0.9500
C9B C10B 1.384(5)
C9B H9B 0.9500
C10B C11B 1.403(4)
C10B H10B 0.9500
C11B N1B 1.403(4)
C12B H12D 0.9800
C12B H12E 0.9800
C12B H12F 0.9800
C13B C22B 1.370(4)
C13B C14B 1.404(5)
C13B O1B 1.413(3)
C14B C15B 1.374(5)
C14B H14B 0.9500
C15B C16B 1.392(5)
C15B H15B 0.9500
C16B C21B 1.428(5)
C16B C17B 1.432(5)
C17B C18B 1.358(6)
C17B H17B 0.9500
C18B C19B 1.407(6)
C18B H18B 0.9500
C19B C20B 1.378(5)
C19B H19B 0.9500
C20B C21B 1.417(5)
C20B H20B 0.9500
C21B C22B 1.436(4)
C22B C23B 1.484(4)
C23B C24B 1.380(4)
C23B C32B 1.434(5)
C24B C25B 1.397(4)
C24B O2B 1.406(4)
C25B C26B 1.364(5)
C25B H25B 0.9500
C26B C27B 1.411(5)
C26B H26B 0.9500
C27B C32B 1.423(5)
C27B C28B 1.432(5)
C28B C29B 1.352(6)
C28B H28B 0.9500
C29B C30B 1.407(6)
C29B H29B 0.9500
C30B C31B 1.353(5)
C30B H30B 0.9500
C31B C32B 1.410(5)
C31B H31B 0.9500
C33B C34B 1.320(5)
C33B H33B 0.9500
C34B C35B 1.481(5)
C34B C37B 1.497(6)
C35B C36B 1.355(5)
C35B C38B 1.496(5)
C36B H36B 0.9500
C37B H37D 0.9800
C37B H37E 0.9800
C37B H37F 0.9800
C38B H38D 0.9800
C38B H38E 0.9800
C38B H38F 0.9800
P3B F4B 1.577(3)
P3B F6B 1.581(3)
P3B F1B 1.587(3)
P3B F5B 1.589(3)
P3B F2B 1.595(3)
P3B F3B 1.597(3)
Pd3 C3C 2.160(12)
Pd3 C1C 2.171(11)
Pd3 C2C 2.179(5)
Pd3 C2E 2.181(13)
Pd3 P1C 2.2268(8)
Pd3 C3E 2.25(3)
Pd3 C1E 2.25(3)
Pd3 P2C 2.2961(9)
P1C O2C 1.595(2)
P1C O1C 1.606(2)
P1C N1C 1.673(3)
P2C C33C 1.785(4)
P2C C36C 1.789(4)
P2C C4C 1.794(3)
C1C C2C 1.373(9)
C1C H1C1 0.9500
C1C H1C2 0.9500
C2C C3C 1.305(8)
C2C H2C 0.9500
C3C H3C1 0.9500
C3C H3C2 0.9500
C1E C2E 1.335(15)
C1E H1E1 0.9500
C1E H1E2 0.9500
C2E C3E 1.300(15)
C2E H2E 0.9500
C3E H3E1 0.9500
C3E H3E2 0.9500
C4C C5C 1.366(5)
C4C N1C 1.420(4)
C5C C6C 1.437(5)
C5C C12C 1.507(5)
C6C C7C 1.390(5)
C6C C11C 1.407(5)
C7C C8C 1.381(5)
C7C H7C 0.9500
C8C C9C 1.397(5)
C8C H8C 0.9500
C9C C10C 1.375(5)
C9C H9C 0.9500
C10C C11C 1.398(5)
C10C H10C 0.9500
C11C N1C 1.416(4)
C12C H12G 0.9800
C12C H12H 0.9800
C12C H12I 0.9800
C13C C22C 1.374(5)
C13C C14C 1.406(4)
C13C O1C 1.408(4)
C14C C15C 1.361(5)
C14C H14C 0.9500
C15C C16C 1.411(5)
C15C H15C 0.9500
C16C C21C 1.426(5)
C16C C17C 1.430(5)
C17C C18C 1.354(6)
C17C H17C 0.9500
C18C C19C 1.423(5)
C18C H18C 0.9500
C19C C20C 1.370(5)
C19C H19C 0.9500
C20C C21C 1.411(5)
C20C H20C 0.9500
C21C C22C 1.441(4)
C22C C23C 1.491(4)
C23C C24C 1.384(4)
C23C C32C 1.430(4)
C24C O2C 1.395(4)
C24C C25C 1.401(4)
C25C C26C 1.358(5)
C25C H25C 0.9500
C26C C27C 1.414(5)
C26C H26C 0.9500
C27C C28C 1.408(5)
C27C C32C 1.436(4)
C28C C29C 1.356(5)
C28C H28C 0.9500
C29C C30C 1.412(5)
C29C H29C 0.9500
C30C C31C 1.357(5)
C30C H30C 0.9500
C31C C32C 1.412(4)
C31C H31C 0.9500
C33C C34C 1.330(5)
C33C H33C 0.9500
C34C C37C 1.489(5)
C34C C35C 1.489(6)
C35C C36C 1.326(5)
C35C C38C 1.507(5)
C36C H36C 0.9500
C37C H37G 0.9800
C37C H37H 0.9800
C37C H37I 0.9800
C38C H38G 0.9800
C38C H38H 0.9800
C38C H38I 0.9800
P3C F5C 1.551(3)
P3C F1C 1.582(3)
P3C F6C 1.589(3)
P3C F4C 1.597(3)
P3C F2C 1.598(3)
P3C F3C 1.607(3)
Pd4 C2D 2.171(4)
Pd4 C3D 2.185(4)
Pd4 C1D 2.189(3)
Pd4 P1D 2.2253(9)
Pd4 P2D 2.2905(9)
P1D O2D 1.598(2)
P1D O1D 1.610(2)
P1D N1D 1.681(3)
P2D C33D 1.787(4)
P2D C36D 1.792(4)
P2D C4D 1.794(3)
C1D C2D 1.406(6)
C1D H1D1 0.9500
C1D H1D2 0.9500
C2D C3D 1.380(6)
C2D H2D 0.9500
C3D H3D1 0.9500
C3D H3D2 0.9500
C4D C5D 1.374(5)
C4D N1D 1.427(4)
C5D C6D 1.445(5)
C5D C12D 1.476(5)
C6D C7D 1.393(5)
C6D C11D 1.417(4)
C7D C8D 1.362(5)
C7D H7D 0.9500
C8D C9D 1.399(5)
C8D H8D 0.9500
C9D C10D 1.390(5)
C9D H9D 0.9500
C10D C11D 1.381(5)
C10D H10D 0.9500
C11D N1D 1.411(4)
C12D H12J 0.9800
C12D H12K 0.9800
C12D H12L 0.9800
C13D C22D 1.369(4)
C13D C14D 1.402(4)
C13D O1D 1.412(4)
C14D C15D 1.362(5)
C14D H14D 0.9500
C15D C16D 1.412(5)
C15D H15D 0.9500
C16D C17D 1.412(5)
C16D C21D 1.429(5)
C17D C18D 1.355(5)
C17D H17D 0.9500
C18D C19D 1.393(5)
C18D H18D 0.9500
C19D C20D 1.378(5)
C19D H19D 0.9500
C20D C21D 1.414(4)
C20D H20D 0.9500
C21D C22D 1.440(4)
C22D C23D 1.495(4)
C23D C24D 1.369(4)
C23D C32D 1.444(4)
C24D O2D 1.398(4)
C24D C25D 1.402(4)
C25D C26D 1.359(5)
C25D H25D 0.9500
C26D C27D 1.422(5)
C26D H26D 0.9500
C27D C28D 1.414(5)
C27D C32D 1.427(5)
C28D C29D 1.359(6)
C28D H28D 0.9500
C29D C30D 1.420(5)
C29D H29D 0.9500
C30D C31D 1.356(5)
C30D H30D 0.9500
C31D C32D 1.408(5)
C31D H31D 0.9500
C33D C34D 1.326(5)
C33D H33D 0.9500
C34D C35D 1.473(6)
C34D C37D 1.532(6)
C35D C36D 1.340(6)
C35D C38D 1.514(6)
C36D H36D 0.9500
C37D H37J 0.9800
C37D H37K 0.9800
C37D H37L 0.9800
C38D H38J 0.9800
C38D H38K 0.9800
C38D H38L 0.9800
P3D F4D 1.589(2)
P3D F3D 1.593(3)
P3D F2D 1.594(3)
P3D F1D 1.594(3)
P3D F6D 1.595(3)
P3D F5D 1.599(2)
C1S Cl1S 1.754(5)
C1S Cl2S 1.760(5)
C1S H1S1 0.9900
C1S H1S2 0.9900
C2S Cl3S 1.705(7)
C2S Cl4S 1.740(7)
C2S H2S1 0.9900
C2S H2S2 0.9900

loop_
_geom_torsion_atom_site_label_1
_geom_torsion_atom_site_label_2
_geom_torsion_atom_site_label_3
_geom_torsion_atom_site_label_4
_geom_torsion
C2A Pd1 P1A O2A -68.0(2)
C1A Pd1 P1A O2A -84.94(14)
C3A Pd1 P1A O2A -125.6(6)
P2A Pd1 P1A O2A 97.72(10)
C2A Pd1 P1A O1A 57.9(2)
C1A Pd1 P1A O1A 40.97(15)
C3A Pd1 P1A O1A 0.3(6)
P2A Pd1 P1A O1A -136.38(11)
C2A Pd1 P1A N1A 172.3(2)
C1A Pd1 P1A N1A 155.35(15)
C3A Pd1 P1A N1A 114.7(6)
P2A Pd1 P1A N1A -22.00(11)
C2A Pd1 P2A C36A -49.8(2)
C3A Pd1 P2A C36A -28.25(19)
P1A Pd1 P2A C36A 143.40(15)
C2A Pd1 P2A C33A 62.3(2)
C3A Pd1 P2A C33A 83.91(18)
P1A Pd1 P2A C33A -104.43(14)
C2A Pd1 P2A C4A -177.0(2)
C3A Pd1 P2A C4A -155.44(17)
P1A Pd1 P2A C4A 16.22(12)
C3A Pd1 C1A C2A -27.0(3)
P1A Pd1 C1A C2A 161.3(2)
Pd1 C1A C2A C3A 53.9(4)
C1A Pd1 C2A C3A -135.1(4)
P1A Pd1 C2A C3A -163.0(2)
P2A Pd1 C2A C3A 37.1(3)
C3A Pd1 C2A C1A 135.1(4)
P1A Pd1 C2A C1A -27.9(4)
P2A Pd1 C2A C1A 172.21(18)
C1A C2A C3A Pd1 -53.5(4)
C1A Pd1 C3A C2A 27.6(3)
P1A Pd1 C3A C2A 70.9(7)
P2A Pd1 C3A C2A -153.7(3)
C36A P2A C4A C5A 45.8(4)
C33A P2A C4A C5A -55.5(4)
Pd1 P2A C4A C5A 177.4(3)
C36A P2A C4A N1A -138.6(3)
C33A P2A C4A N1A 120.0(3)
Pd1 P2A C4A N1A -7.0(3)
N1A C4A C5A C6A -0.1(4)
P2A C4A C5A C6A 175.6(3)
N1A C4A C5A C12A 178.8(3)
P2A C4A C5A C12A -5.5(6)
C4A C5A C6A C11A -0.3(4)
C12A C5A C6A C11A -179.2(3)
C4A C5A C6A C7A -176.7(3)
C12A C5A C6A C7A 4.4(6)
C11A C6A C7A C8A 0.6(5)
C5A C6A C7A C8A 176.6(3)
C6A C7A C8A C9A 0.8(5)
C7A C8A C9A C10A -0.7(5)
C8A C9A C10A C11A -0.9(5)
C9A C10A C11A C6A 2.4(5)
C9A C10A C11A N1A -177.3(3)
C7A C6A C11A C10A -2.2(5)
C5A C6A C11A C10A -179.1(3)
C7A C6A C11A N1A 177.5(3)
C5A C6A C11A N1A 0.7(4)
C22A C13A C14A C15A 0.8(5)
O1A C13A C14A C15A 177.2(3)
C13A C14A C15A C16A 1.4(5)
C14A C15A C16A C21A 0.2(6)
C14A C15A C16A C17A -179.8(4)
C21A C16A C17A C18A 0.8(6)
C15A C16A C17A C18A -179.2(4)
C16A C17A C18A C19A 2.2(7)
C17A C18A C19A C20A -2.3(7)
C18A C19A C20A C21A -0.7(6)
C17A C16A C21A C20A -3.7(5)
C15A C16A C21A C20A 176.3(3)
C17A C16A C21A C22A 176.3(3)
C15A C16A C21A C22A -3.7(5)
C19A C20A C21A C16A 3.7(5)
C19A C20A C21A C22A -176.3(3)
C14A C13A C22A C21A -4.3(5)
O1A C13A C22A C21A 179.4(3)
C14A C13A C22A C23A 177.0(3)
O1A C13A C22A C23A 0.7(4)
C16A C21A C22A C13A 5.6(5)
C20A C21A C22A C13A -174.4(3)
C16A C21A C22A C23A -175.6(3)
C20A C21A C22A C23A 4.3(5)
C13A C22A C23A C24A 51.4(4)
C21A C22A C23A C24A -127.3(3)
C13A C22A C23A C32A -124.5(3)
C21A C22A C23A C32A 56.7(4)
C32A C23A C24A C25A -4.6(5)
C22A C23A C24A C25A 179.3(3)
C32A C23A C24A O2A 174.6(3)
C22A C23A C24A O2A -1.5(4)
C23A C24A C25A C26A 1.0(5)
O2A C24A C25A C26A -178.2(3)
C24A C25A C26A C27A 1.9(5)
C25A C26A C27A C28A 177.8(3)
C25A C26A C27A C32A -0.9(5)
C26A C27A C28A C29A -175.2(3)
C32A C27A C28A C29A 3.6(5)
C27A C28A C29A C30A 0.0(5)
C28A C29A C30A C31A -2.8(5)
C29A C30A C31A C32A 2.0(5)
C30A C31A C32A C27A 1.6(5)
C30A C31A C32A C23A 178.6(3)
C26A C27A C32A C31A 174.4(3)
C28A C27A C32A C31A -4.3(4)
C26A C27A C32A C23A -2.7(4)
C28A C27A C32A C23A 178.5(3)
C24A C23A C32A C31A -171.7(3)
C22A C23A C32A C31A 4.3(5)
C24A C23A C32A C27A 5.3(4)
C22A C23A C32A C27A -178.6(3)
C36A P2A C33A C34A 8.6(3)
C4A P2A C33A C34A 123.4(3)
Pd1 P2A C33A C34A -117.8(2)
P2A C33A C34A C37A 175.0(3)
P2A C33A C34A C35A -4.9(4)
C33A C34A C35A C36A -2.8(5)
C37A C34A C35A C36A 177.3(4)
C33A C34A C35A C38A 177.0(4)
C37A C34A C35A C38A -2.9(6)
C34A C35A C36A P2A 9.1(4)
C38A C35A C36A P2A -170.8(4)
C33A P2A C36A C35A -10.0(3)
C4A P2A C36A C35A -121.2(3)
Pd1 P2A C36A C35A 115.2(3)
C10A C11A N1A C4A 179.0(3)
C6A C11A N1A C4A -0.7(3)
C10A C11A N1A P1A 17.5(5)
C6A C11A N1A P1A -162.2(3)
C5A C4A N1A C11A 0.5(4)
P2A C4A N1A C11A -176.0(2)
C5A C4A N1A P1A 164.9(2)
P2A C4A N1A P1A -11.6(3)
O2A P1A N1A C11A 62.5(3)
O1A P1A N1A C11A -44.3(3)
Pd1 P1A N1A C11A -175.4(3)
O2A P1A N1A C4A -97.3(2)
O1A P1A N1A C4A 156.0(2)
Pd1 P1A N1A C4A 24.9(3)
C22A C13A O1A P1A -75.9(3)
C14A C13A O1A P1A 107.5(3)
O2A P1A O1A C13A 47.7(2)
N1A P1A O1A C13A 159.0(2)
Pd1 P1A O1A C13A -82.2(2)
C23A C24A O2A P1A -72.7(3)
C25A C24A O2A P1A 106.6(3)
O1A P1A O2A C24A 43.6(3)
N1A P1A O2A C24A -60.0(3)
Pd1 P1A O2A C24A -179.3(2)
C2B Pd2 P1B O2B -65.0(2)
C1B Pd2 P1B O2B -85.42(14)
P2B Pd2 P1B O2B 96.96(9)
C2B Pd2 P1B O1B 61.2(2)
C1B Pd2 P1B O1B 40.82(15)
P2B Pd2 P1B O1B -136.80(10)
C2B Pd2 P1B N1B 176.6(2)
C1B Pd2 P1B N1B 156.23(15)
P2B Pd2 P1B N1B -21.39(10)
C2B Pd2 P2B C36B -55.7(2)
C3B Pd2 P2B C36B -33.75(19)
C1B Pd2 P2B C36B -25.3(6)
P1B Pd2 P2B C36B 141.55(15)
C2B Pd2 P2B C4B 176.0(2)
C3B Pd2 P2B C4B -162.06(17)
C1B Pd2 P2B C4B -153.6(6)
P1B Pd2 P2B C4B 13.24(11)
C2B Pd2 P2B C33B 57.9(2)
C3B Pd2 P2B C33B 79.76(19)
C1B Pd2 P2B C33B 88.2(6)
P1B Pd2 P2B C33B -104.94(14)
C3B Pd2 C1B C2B -27.9(3)
P1B Pd2 C1B C2B 156.7(2)
P2B Pd2 C1B C2B -36.8(7)
Pd2 C1B C2B C3B 53.3(4)
C3B Pd2 C2B C1B 134.7(4)
P1B Pd2 C2B C1B -34.3(3)
P2B Pd2 C2B C1B 171.43(19)
C1B Pd2 C2B C3B -134.7(4)
P1B Pd2 C2B C3B -168.9(2)
P2B Pd2 C2B C3B 36.8(3)
C1B C2B C3B Pd2 -53.6(4)
C1B Pd2 C3B C2B 27.4(3)
P2B Pd2 C3B C2B -154.2(3)
C36B P2B C4B C5B 50.7(4)
C33B P2B C4B C5B -48.2(4)
Pd2 P2B C4B C5B -175.5(3)
C36B P2B C4B N1B -135.5(3)
C33B P2B C4B N1B 125.6(3)
Pd2 P2B C4B N1B -1.7(3)
N1B C4B C5B C6B -0.8(4)
P2B C4B C5B C6B 173.4(3)
N1B C4B C5B C12B -179.7(3)
P2B C4B C5B C12B -5.5(6)
C4B C5B C6B C11B 0.2(4)
C12B C5B C6B C11B 179.2(3)
C4B C5B C6B C7B -176.2(3)
C12B C5B C6B C7B 2.8(6)
C11B C6B C7B C8B 0.5(5)
C5B C6B C7B C8B 176.6(3)
C6B C7B C8B C9B 1.5(5)
C7B C8B C9B C10B -0.6(5)
C8B C9B C10B C11B -2.2(5)
C9B C10B C11B N1B -176.8(3)
C9B C10B C11B C6B 4.2(5)
C7B C6B C11B C10B -3.4(5)
C5B C6B C11B C10B 179.6(3)
C7B C6B C11B N1B 177.4(3)
C5B C6B C11B N1B 0.4(3)
C22B C13B C14B C15B 2.0(5)
O1B C13B C14B C15B 179.4(3)
C13B C14B C15B C16B 3.8(5)
C14B C15B C16B C21B -4.3(5)
C14B C15B C16B C17B 174.2(3)
C15B C16B C17B C18B -177.5(4)
C21B C16B C17B C18B 1.0(5)
C16B C17B C18B C19B 1.8(6)
C17B C18B C19B C20B -3.4(6)
C18B C19B C20B C21B 2.1(5)
C19B C20B C21B C16B 0.8(5)
C19B C20B C21B C22B 177.7(3)
C15B C16B C21B C20B 176.2(3)
C17B C16B C21B C20B -2.3(5)
C15B C16B C21B C22B -0.8(5)
C17B C16B C21B C22B -179.4(3)
C14B C13B C22B C21B -7.0(5)
O1B C13B C22B C21B 175.8(3)
C14B C13B C22B C23B 174.2(3)
O1B C13B C22B C23B -3.1(4)
C20B C21B C22B C13B -170.8(3)
C16B C21B C22B C13B 6.1(4)
C20B C21B C22B C23B 8.0(5)
C16B C21B C22B C23B -175.1(3)
C13B C22B C23B C24B 52.6(4)
C21B C22B C23B C24B -126.1(3)
C13B C22B C23B C32B -121.8(3)
C21B C22B C23B C32B 59.5(4)
C32B C23B C24B C25B -4.8(5)
C22B C23B C24B C25B -179.4(3)
C32B C23B C24B O2B 175.3(3)
C22B C23B C24B O2B 0.6(4)
C23B C24B C25B C26B 1.9(5)
O2B C24B C25B C26B -178.2(3)
C24B C25B C26B C27B 0.9(5)
C25B C26B C27B C32B -0.5(5)
C25B C26B C27B C28B 177.8(3)
C26B C27B C28B C29B -177.3(4)
C32B C27B C28B C29B 1.0(5)
C27B C28B C29B C30B 0.4(6)
C28B C29B C30B C31B -0.8(7)
C29B C30B C31B C32B -0.4(6)
C30B C31B C32B C27B 1.8(5)
C30B C31B C32B C23B -179.5(3)
C26B C27B C32B C31B 176.3(3)
C28B C27B C32B C31B -2.0(5)
C26B C27B C32B C23B -2.5(5)
C28B C27B C32B C23B 179.2(3)
C24B C23B C32B C31B -173.8(3)
C22B C23B C32B C31B 0.8(5)
C24B C23B C32B C27B 5.0(4)
C22B C23B C32B C27B 179.5(3)
C36B P2B C33B C34B 3.6(3)
C4B P2B C33B C34B 117.2(3)
Pd2 P2B C33B C34B -124.9(2)
P2B C33B C34B C35B -1.4(4)
P2B C33B C34B C37B -177.0(4)
C33B C34B C35B C36B -2.4(5)
C37B C34B C35B C36B 173.3(4)
C33B C34B C35B C38B 177.2(4)
C37B C34B C35B C38B -7.1(6)
C34B C35B C36B P2B 5.0(4)
C38B C35B C36B P2B -174.6(3)
C4B P2B C36B C35B -112.7(3)
C33B P2B C36B C35B -4.9(3)
Pd2 P2B C36B C35B 122.1(3)
C10B C11B N1B C4B -180.0(3)
C6B C11B N1B C4B -0.8(3)
C10B C11B N1B P1B 26.7(5)
C6B C11B N1B P1B -154.2(2)
C5B C4B N1B C11B 1.0(3)
P2B C4B N1B C11B -174.2(2)
C5B C4B N1B P1B 158.4(2)
P2B C4B N1B P1B -16.8(3)
O2B P1B N1B C11B 59.1(3)
O1B P1B N1B C11B -48.2(3)
Pd2 P1B N1B C11B 178.4(2)
O2B P1B N1B C4B -92.1(2)
O1B P1B N1B C4B 160.6(2)
Pd2 P1B N1B C4B 27.3(2)
C22B C13B O1B P1B -73.8(3)
C14B C13B O1B P1B 108.7(3)
O2B P1B O1B C13B 49.8(2)
N1B P1B O1B C13B 160.9(2)
Pd2 P1B O1B C13B -78.9(2)
C23B C24B O2B P1B -72.3(3)
C25B C24B O2B P1B 107.8(3)
O1B P1B O2B C24B 41.0(2)
N1B P1B O2B C24B -62.1(2)
Pd2 P1B O2B C24B 179.51(18)
C1C Pd3 P1C O2C -80.1(3)
C2C Pd3 P1C O2C -59.0(2)
C2E Pd3 P1C O2C -106.0(6)
C3E Pd3 P1C O2C -131(4)
C1E Pd3 P1C O2C -87.2(8)
P2C Pd3 P1C O2C 96.27(9)
C1C Pd3 P1C O1C 45.5(3)
C2C Pd3 P1C O1C 66.6(2)
C2E Pd3 P1C O1C 19.6(6)
C3E Pd3 P1C O1C -5(4)
C1E Pd3 P1C O1C 38.5(8)
P2C Pd3 P1C O1C -138.09(12)
C1C Pd3 P1C N1C 162.5(3)
C2C Pd3 P1C N1C -176.4(2)
C2E Pd3 P1C N1C 136.6(6)
C3E Pd3 P1C N1C 112(4)
C1E Pd3 P1C N1C 155.4(8)
P2C Pd3 P1C N1C -21.13(10)
C3C Pd3 P2C C33C 72.8(3)
C2C Pd3 P2C C33C 50.6(3)
C2E Pd3 P2C C33C 95.1(6)
P1C Pd3 P2C C33C -105.86(14)
C3E Pd3 P2C C33C 81.7(7)
C1E Pd3 P2C C33C 91(4)
C3C Pd3 P2C C36C -40.5(3)
C2C Pd3 P2C C36C -62.7(3)
C2E Pd3 P2C C36C -18.1(6)
P1C Pd3 P2C C36C 140.87(15)
C3E Pd3 P2C C36C -31.6(7)
C1E Pd3 P2C C36C -22(4)
C3C Pd3 P2C C4C -167.6(3)
C2C Pd3 P2C C4C 170.2(2)
C2E Pd3 P2C C4C -145.3(5)
P1C Pd3 P2C C4C 13.70(12)
C3E Pd3 P2C C4C -158.8(7)
C1E Pd3 P2C C4C -149(4)
C3C Pd3 C1C C2C -23.9(4)
C2E Pd3 C1C C2C -52.6(7)
P1C Pd3 C1C C2C 155.3(4)
C3E Pd3 C1C C2C -33.0(8)
C1E Pd3 C1C C2C -99(7)
Pd3 C1C C2C C3C 49.3(8)
C1C Pd3 C2C C3C -139.6(7)
C2E Pd3 C2C C3C -66.5(9)
P1C Pd3 C2C C3C -175.3(4)
C3E Pd3 C2C C3C -9.9(12)
C1E Pd3 C2C C3C -128.4(12)
P2C Pd3 C2C C3C 39.7(5)
C3C Pd3 C2C C1C 139.6(7)
C2E Pd3 C2C C1C 73.1(9)
P1C Pd3 C2C C1C -35.7(5)
C3E Pd3 C2C C1C 129.7(10)
C1E Pd3 C2C C1C 11.1(13)
P2C Pd3 C2C C1C 179.3(4)
C1C C2C C3C Pd3 -49.1(8)
C1C Pd3 C3C C2C 25.0(4)
C2E Pd3 C3C C2C 57.0(8)
C3E Pd3 C3C C2C 133(5)
C1E Pd3 C3C C2C 32.5(9)
P2C Pd3 C3C C2C -151.4(4)
C3C Pd3 C1E C2E 24.7(11)
C1C Pd3 C1E C2E 126(8)
C2C Pd3 C1E C2E 54.3(11)
P1C Pd3 C1E C2E -157.4(11)
C3E Pd3 C1E C2E 15.1(13)
P2C Pd3 C1E C2E 5(5)
Pd3 C1E C2E C3E -42(3)
C3C Pd3 C2E C3E 15.7(14)
C1C Pd3 C2E C3E 145.8(16)
C2C Pd3 C2E C3E 81.4(14)
P1C Pd3 C2E C3E -172.5(12)
C1E Pd3 C2E C3E 155(2)
P2C Pd3 C2E C3E -24.0(15)
C3C Pd3 C2E C1E -139.0(17)
C1C Pd3 C2E C1E -8.9(16)
C2C Pd3 C2E C1E -73.3(16)
P1C Pd3 C2E C1E 32.8(17)
C3E Pd3 C2E C1E -155(2)
P2C Pd3 C2E C1E -178.7(13)
C1E C2E C3E Pd3 42(3)
C3C Pd3 C3E C2E -91(5)
C1C Pd3 C3E C2E -22.4(11)
C2C Pd3 C3E C2E -51.8(10)
P1C Pd3 C3E C2E 31(4)
C1E Pd3 C3E C2E -15.4(13)
P2C Pd3 C3E C2E 162.6(11)
C33C P2C C4C C5C -55.1(4)
C36C P2C C4C C5C 44.4(4)
Pd3 P2C C4C C5C 178.7(3)
C33C P2C C4C N1C 123.1(3)
C36C P2C C4C N1C -137.4(3)
Pd3 P2C C4C N1C -3.1(3)
N1C C4C C5C C6C -0.4(4)
P2C C4C C5C C6C 177.9(3)
N1C C4C C5C C12C 179.4(3)
P2C C4C C5C C12C -2.3(6)
C4C C5C C6C C7C -177.1(4)
C12C C5C C6C C7C 3.0(6)
C4C C5C C6C C11C 0.6(4)
C12C C5C C6C C11C -179.3(3)
C11C C6C C7C C8C 1.7(5)
C5C C6C C7C C8C 179.1(4)
C6C C7C C8C C9C 0.5(5)
C7C C8C C9C C10C -1.0(5)
C8C C9C C10C C11C -0.8(5)
C9C C10C C11C C6C 3.0(5)
C9C C10C C11C N1C -178.3(3)
C7C C6C C11C C10C -3.5(5)
C5C C6C C11C C10C 178.4(3)
C7C C6C C11C N1C 177.5(3)
C5C C6C C11C N1C -0.5(4)
C22C C13C C14C C15C -0.2(5)
O1C C13C C14C C15C 175.4(3)
C13C C14C C15C C16C 4.1(5)
C14C C15C C16C C21C -1.9(5)
C14C C15C C16C C17C 175.6(3)
C15C C16C C17C C18C -176.1(3)
C21C C16C C17C C18C 1.5(5)
C16C C17C C18C C19C 0.8(5)
C17C C18C C19C C20C -2.6(5)
C18C C19C C20C C21C 2.1(5)
C19C C20C C21C C16C 0.3(4)
C19C C20C C21C C22C 179.8(3)
C15C C16C C21C C20C 175.6(3)
C17C C16C C21C C20C -2.0(4)
C15C C16C C21C C22C -4.0(4)
C17C C16C C21C C22C 178.4(3)
C14C C13C C22C C21C -5.6(5)
O1C C13C C22C C21C 179.0(3)
C14C C13C C22C C23C 176.4(3)
O1C C13C C22C C23C 0.9(4)
C20C C21C C22C C13C -172.1(3)
C16C C21C C22C C13C 7.5(4)
C20C C21C C22C C23C 5.9(4)
C16C C21C C22C C23C -174.5(3)
C13C C22C C23C C24C 50.6(4)
C21C C22C C23C C24C -127.3(3)
C13C C22C C23C C32C -123.5(3)
C21C C22C C23C C32C 58.6(4)
C32C C23C C24C O2C 173.2(3)
C22C C23C C24C O2C -1.2(4)
C32C C23C C24C C25C -4.4(5)
C22C C23C C24C C25C -178.8(3)
C23C C24C C25C C26C 2.3(5)
O2C C24C C25C C26C -175.4(3)
C24C C25C C26C C27C 0.5(5)
C25C C26C C27C C28C 178.6(3)
C25C C26C C27C C32C -0.9(5)
C26C C27C C28C C29C -177.0(3)
C32C C27C C28C C29C 2.6(5)
C27C C28C C29C C30C 0.0(6)
C28C C29C C30C C31C -1.8(6)
C29C C30C C31C C32C 0.9(5)
C30C C31C C32C C23C 179.0(3)
C30C C31C C32C C27C 1.6(5)
C24C C23C C32C C31C -173.6(3)
C22C C23C C32C C31C 0.6(5)
C24C C23C C32C C27C 3.8(4)
C22C C23C C32C C27C 177.9(3)
C28C C27C C32C C31C -3.3(5)
C26C C27C C32C C31C 176.2(3)
C28C C27C C32C C23C 179.2(3)
C26C C27C C32C C23C -1.3(5)
C36C P2C C33C C34C 5.1(3)
C4C P2C C33C C34C 117.5(3)
Pd3 P2C C33C C34C -124.4(2)
P2C C33C C34C C37C 178.1(3)
P2C C33C C34C C35C -3.9(4)
C33C C34C C35C C36C 0.1(5)
C37C C34C C35C C36C 178.1(3)
C33C C34C C35C C38C -179.5(3)
C37C C34C C35C C38C -1.5(5)
C34C C35C C36C P2C 3.7(4)
C38C C35C C36C P2C -176.7(3)
C33C P2C C36C C35C -5.0(3)
C4C P2C C36C C35C -114.8(3)
Pd3 P2C C36C C35C 120.6(2)
C10C C11C N1C C4C -178.6(3)
C6C C11C N1C C4C 0.3(3)
C10C C11C N1C P1C 21.4(5)
C6C C11C N1C P1C -159.8(2)
C5C C4C N1C C11C 0.1(4)
P2C C4C N1C C11C -178.5(2)
C5C C4C N1C P1C 163.4(2)
P2C C4C N1C P1C -15.2(3)
O2C P1C N1C C11C 67.1(3)
O1C P1C N1C C11C -39.7(3)
Pd3 P1C N1C C11C -175.4(3)
O2C P1C N1C C4C -91.2(2)
O1C P1C N1C C4C 162.0(2)
Pd3 P1C N1C C4C 26.3(3)
C22C C13C O1C P1C -70.7(3)
C14C C13C O1C P1C 113.5(3)
O2C P1C O1C C13C 38.5(2)
N1C P1C O1C C13C 149.4(2)
Pd3 P1C O1C C13C -89.1(2)
C23C C24C O2C P1C -76.2(3)
C25C C24C O2C P1C 101.6(3)
O1C P1C O2C C24C 52.4(2)
N1C P1C O2C C24C -50.3(2)
Pd3 P1C O2C C24C -168.01(18)
C2D Pd4 P1D O2D -64.33(19)
C3D Pd4 P1D O2D -129.0(6)
C1D Pd4 P1D O2D -82.38(14)
P2D Pd4 P1D O2D 101.26(9)
C2D Pd4 P1D O1D 61.32(19)
C3D Pd4 P1D O1D -3.4(6)
C1D Pd4 P1D O1D 43.28(15)
P2D Pd4 P1D O1D -133.09(10)
C2D Pd4 P1D N1D 175.01(19)
C3D Pd4 P1D N1D 110.3(6)
C1D Pd4 P1D N1D 156.97(15)
P2D Pd4 P1D N1D -19.40(11)
C2D Pd4 P2D C33D 58.8(2)
C3D Pd4 P2D C33D 80.88(19)
C1D Pd4 P2D C33D 89.3(6)
P1D Pd4 P2D C33D -108.41(15)
C2D Pd4 P2D C36D -53.0(2)
C3D Pd4 P2D C36D -30.99(19)
C1D Pd4 P2D C36D -22.6(6)
P1D Pd4 P2D C36D 139.72(15)
C2D Pd4 P2D C4D -178.90(18)
C3D Pd4 P2D C4D -156.86(15)
C1D Pd4 P2D C4D -148.5(5)
P1D Pd4 P2D C4D 13.85(11)
C3D Pd4 C1D C2D -28.7(2)
P1D Pd4 C1D C2D 160.7(2)
P2D Pd4 C1D C2D -37.6(7)
Pd4 C1D C2D C3D 54.9(3)
C1D Pd4 C2D C3D -132.6(4)
P1D Pd4 C2D C3D -162.0(2)
P2D Pd4 C2D C3D 37.8(3)
C3D Pd4 C2D C1D 132.6(4)
P1D Pd4 C2D C1D -29.4(3)
P2D Pd4 C2D C1D 170.35(18)
C1D C2D C3D Pd4 -54.8(3)
C1D Pd4 C3D C2D 29.2(2)
P1D Pd4 C3D C2D 78.8(6)
P2D Pd4 C3D C2D -152.7(2)
C33D P2D C4D C5D -51.6(4)
C36D P2D C4D C5D 49.2(4)
Pd4 P2D C4D C5D 178.3(3)
C33D P2D C4D N1D 124.8(2)
C36D P2D C4D N1D -134.4(2)
Pd4 P2D C4D N1D -5.3(2)
N1D C4D C5D C6D 0.1(4)
P2D C4D C5D C6D 176.8(3)
N1D C4D C5D C12D 179.0(3)
P2D C4D C5D C12D -4.4(6)
C4D C5D C6D C7D -178.3(3)
C12D C5D C6D C7D 2.8(6)
C4D C5D C6D C11D 0.4(4)
C12D C5D C6D C11D -178.5(3)
C11D C6D C7D C8D 0.7(5)
C5D C6D C7D C8D 179.3(3)
C6D C7D C8D C9D 1.3(5)
C7D C8D C9D C10D -1.6(5)
C8D C9D C10D C11D -0.2(5)
C9D C10D C11D N1D -178.6(3)
C9D C10D C11D C6D 2.2(5)
C7D C6D C11D C10D -2.4(5)
C5D C6D C11D C10D 178.6(3)
C7D C6D C11D N1D 178.2(3)
C5D C6D C11D N1D -0.8(3)
C22D C13D C14D C15D 0.1(5)
O1D C13D C14D C15D 175.7(3)
C13D C14D C15D C16D 2.6(5)
C14D C15D C16D C17D 177.0(3)
C14D C15D C16D C21D -1.2(5)
C15D C16D C17D C18D -177.4(4)
C21D C16D C17D C18D 0.9(5)
C16D C17D C18D C19D 1.8(6)
C17D C18D C19D C20D -1.5(6)
C18D C19D C20D C21D -1.4(5)
C19D C20D C21D C16D 4.0(5)
C19D C20D C21D C22D -178.7(3)
C17D C16D C21D C20D -3.6(5)
C15D C16D C21D C20D 174.6(3)
C17D C16D C21D C22D 178.9(3)
C15D C16D C21D C22D -2.8(5)
C14D C13D C22D C21D -4.0(5)
O1D C13D C22D C21D -179.5(3)
C14D C13D C22D C23D 177.5(3)
O1D C13D C22D C23D 2.1(4)
C20D C21D C22D C13D -172.1(3)
C16D C21D C22D C13D 5.2(5)
C20D C21D C22D C23D 6.4(5)
C16D C21D C22D C23D -176.3(3)
C13D C22D C23D C24D 49.2(4)
C21D C22D C23D C24D -129.2(3)
C13D C22D C23D C32D -126.3(3)
C21D C22D C23D C32D 55.3(4)
C32D C23D C24D O2D 175.6(3)
C22D C23D C24D O2D 0.0(4)
C32D C23D C24D C25D -4.7(5)
C22D C23D C24D C25D 179.7(3)
C23D C24D C25D C26D 2.2(5)
O2D C24D C25D C26D -178.0(3)
C24D C25D C26D C27D 1.3(5)
C25D C26D C27D C28D 177.6(3)
C25D C26D C27D C32D -2.2(5)
C26D C27D C28D C29D -176.8(3)
C32D C27D C28D C29D 3.0(5)
C27D C28D C29D C30D -1.6(6)
C28D C29D C30D C31D 0.4(6)
C29D C30D C31D C32D -0.7(5)
C30D C31D C32D C27D 2.2(5)
C30D C31D C32D C23D 178.8(3)
C28D C27D C32D C31D -3.2(5)
C26D C27D C32D C31D 176.6(3)
C28D C27D C32D C23D 180.0(3)
C26D C27D C32D C23D -0.3(5)
C24D C23D C32D C31D -173.1(3)
C22D C23D C32D C31D 2.4(5)
C24D C23D C32D C27D 3.5(4)
C22D C23D C32D C27D 179.1(3)
C36D P2D C33D C34D 5.7(3)
C4D P2D C33D C34D 120.6(3)
Pd4 P2D C33D C34D -119.2(3)
P2D C33D C34D C35D -3.8(4)
P2D C33D C34D C37D 177.3(3)
C33D C34D C35D C36D -1.0(5)
C37D C34D C35D C36D 177.9(4)
C33D C34D C35D C38D 176.5(4)
C37D C34D C35D C38D -4.5(6)
C34D C35D C36D P2D 5.3(5)
C38D C35D C36D P2D -172.3(4)
C33D P2D C36D C35D -6.2(3)
C4D P2D C36D C35D -117.4(3)
Pd4 P2D C36D C35D 120.9(3)
C10D C11D N1D C4D -178.5(3)
C6D C11D N1D C4D 0.9(3)
C10D C11D N1D P1D 17.4(5)
C6D C11D N1D P1D -163.3(2)
C5D C4D N1D C11D -0.6(3)
P2D C4D N1D C11D -177.8(2)
C5D C4D N1D P1D 165.8(2)
P2D C4D N1D P1D -11.4(3)
O2D P1D N1D C11D 62.7(3)
O1D P1D N1D C11D -43.4(3)
Pd4 P1D N1D C11D -174.7(3)
O2D P1D N1D C4D -100.0(2)
O1D P1D N1D C4D 153.9(2)
Pd4 P1D N1D C4D 22.6(2)
C22D C13D O1D P1D -75.7(3)
C14D C13D O1D P1D 108.4(3)
O2D P1D O1D C13D 46.3(2)
N1D P1D O1D C13D 158.1(2)
Pd4 P1D O1D C13D -83.5(2)
C23D C24D O2D P1D -73.8(3)
C25D C24D O2D P1D 106.4(3)
O1D P1D O2D C24D 44.8(2)
N1D P1D O2D C24D -58.0(2)
Pd4 P1D O2D C24D -177.81(18)

loop_
_platon_squeeze_void_nr
_platon_squeeze_void_average_x
_platon_squeeze_void_average_y
_platon_squeeze_void_average_z
_platon_squeeze_void_volume
_platon_squeeze_void_count_electrons
_platon_squeeze_void_content
1 -0.169 0.748 0.606 319 55 ' '
2 0.368 0.336 0.550 44 4 ' '
